data_7059853
loop_
_publ_author_name
'Petrus, Rafa\/l'
'Utko, J\'ozef'
'Sobota, Piotr'

_publ_section_title
;
 Structural analysis and catalytic activity of tetranuclear metal
 carboxylate clusters with a [KZn3(\m3-OH)(OOCCPh3)6] or
 [Zn4(\m4-O)(OOCCPh3)6] central motif
;
_journal_issue 32
_journal_name_full 'New Journal of Chemistry'
_journal_page_first 13771
_journal_page_last 13780
_journal_paper_doi 10.1039/D0NJ02540B
_journal_volume 44
_journal_year 2020
_chemical_formula_moiety 'C122 H93.92 K0.92 N O13 Zn3.08, 0.21(C6 H14), 3.58(C2 H3 N)'
_chemical_formula_sum 'C130.42 H107.6 K0.92 N4.58 O13 Zn3.08'
_chemical_formula_weight 2184.28
_space_group_crystal_system triclinic
_space_group_IT_number 2
_space_group_name_Hall '-P 1'
_space_group_name_H-M_alt 'P -1'
_atom_sites_solution_hydrogens mixed
_audit_creation_method SHELXL-2014/7
_audit_update_record
;
2020-04-14 deposited with the CCDC.	2020-07-30 downloaded from the CCDC.
;
_cell_angle_alpha 74.64(3)
_cell_angle_beta 84.79(3)
_cell_angle_gamma 66.31(3)
_cell_formula_units_Z 2
_cell_length_a 14.301(4)
_cell_length_b 15.348(4)
_cell_length_c 27.869(8)
_cell_measurement_reflns_used 30577
_cell_measurement_temperature 100(2)
_cell_measurement_theta_max 31.8622
_cell_measurement_theta_min 2.7460
_cell_volume 5401(3)
_computing_cell_refinement 'CrysAlis PRO (Agilent, 2011)'
_computing_data_collection 'CrysAlis PRO (Agilent, 2011)'
_computing_data_reduction 'CrysAlis PRO (Agilent, 2011)'
_computing_molecular_graphics 'DIAMOND  (Brandenburg, 2007)'
_computing_publication_material 'SHELXL-2014/7 (Sheldrick, 2014)'
_computing_structure_refinement 'SHELXL-2014/7 (Sheldrick, 2014)'
_computing_structure_solution 'SHELXS-2014/7 (Sheldrick, 2014)'
_diffrn_ambient_temperature 100(2)
_diffrn_measured_fraction_theta_full 0.999
_diffrn_measured_fraction_theta_max 0.999
_diffrn_measurement_device_type 'Xcalibur, Ruby'
_diffrn_measurement_method \w
_diffrn_radiation_type MoK\a
_diffrn_radiation_wavelength 0.71073
_diffrn_reflns_av_R_equivalents 0.0297
_diffrn_reflns_av_unetI/netI 0.0333
_diffrn_reflns_Laue_measured_fraction_full 0.999
_diffrn_reflns_Laue_measured_fraction_max 0.999
_diffrn_reflns_limit_h_max 18
_diffrn_reflns_limit_h_min -18
_diffrn_reflns_limit_k_max 19
_diffrn_reflns_limit_k_min -19
_diffrn_reflns_limit_l_max 35
_diffrn_reflns_limit_l_min -35
_diffrn_reflns_number 71595
_diffrn_reflns_point_group_measured_fraction_full 0.999
_diffrn_reflns_point_group_measured_fraction_max 0.999
_diffrn_reflns_theta_full 25.500
_diffrn_reflns_theta_max 26.999
_diffrn_reflns_theta_min 2.752
_exptl_absorpt_coefficient_mu 0.781
_exptl_absorpt_correction_T_max 0.876
_exptl_absorpt_correction_T_min 0.768
_exptl_absorpt_correction_type analytical
_exptl_absorpt_process_details
;
CrysAlisPro, Agilent Technologies,
Version 1.171.36.28 (release 01-02-2013 CrysAlis171 .NET)
(compiled Feb  1 2013,16:14:44)
Analytical numeric absorption correction using a multifaceted crystal
model based on expressions derived by R.C. Clark & J.S. Reid.
(Clark, R. C. & Reid, J. S. (1995). Acta Cryst. A51, 887-897)
;
_exptl_crystal_colour colourless
_exptl_crystal_density_diffrn 1.343
_exptl_crystal_description block
_exptl_crystal_F_000 2272
_exptl_crystal_size_max 0.430
_exptl_crystal_size_mid 0.260
_exptl_crystal_size_min 0.210
_refine_diff_density_max 1.552
_refine_diff_density_min -1.035
_refine_diff_density_rms 0.074
_refine_ls_extinction_method none
_refine_ls_goodness_of_fit_ref 1.037
_refine_ls_hydrogen_treatment mixed
_refine_ls_matrix_type full
_refine_ls_number_parameters 1398
_refine_ls_number_reflns 23571
_refine_ls_number_restraints 17
_refine_ls_restrained_S_all 1.044
_refine_ls_R_factor_all 0.0515
_refine_ls_R_factor_gt 0.0404
_refine_ls_shift/su_max 0.002
_refine_ls_shift/su_mean 0.000
_refine_ls_structure_factor_coef Fsqd
_refine_ls_weighting_details 'w=1/[\s^2^(Fo^2^)+(0.0514P)^2^+6.5139P] where P=(Fo^2^+2Fc^2^)/3'
_refine_ls_weighting_scheme calc
_refine_ls_wR_factor_gt 0.1046
_refine_ls_wR_factor_ref 0.1112
_reflns_Friedel_coverage 0.000
_reflns_number_gt 19892
_reflns_number_total 23571
_reflns_threshold_expression 'I > 2\s(I)'
_cod_data_source_file d0nj02540b2.cif
_cod_data_source_block 1x2
_cod_depositor_comments
;Adding full bibliography for 7059852--7059854.cif.

 Adding full bibliography for 7059852--7059854.cif.
;
_cod_original_formula_sum 'C130.42 H107.60 K0.92 N4.58 O13 Zn3.08'
_cod_database_code 7059853
_shelx_shelxl_version_number 2014/7
_shelx_space_group_comment
;
The symmetry employed for this shelxl refinement is uniquely defined
by the following loop, which should always be used as a source of
symmetry information in preference to the above space-group names.
They are only intended as comments.
;
_shelx_estimated_absorpt_t_min 0.730
_shelx_estimated_absorpt_t_max 0.853

loop_
_space_group_symop_operation_xyz
'x, y, z'
'-x, -y, -z'

loop_
_atom_site_label
_atom_site_type_symbol
_atom_site_fract_x
_atom_site_fract_y
_atom_site_fract_z
_atom_site_U_iso_or_equiv
_atom_site_adp_type
_atom_site_occupancy
_atom_site_site_symmetry_order
_atom_site_calc_flag
_atom_site_refinement_flags_posn
_atom_site_refinement_flags_adp
_atom_site_refinement_flags_occupancy
_atom_site_disorder_assembly
_atom_site_disorder_group
Zn1 Zn 0.22839(2) 0.53176(2) 0.21546(2) 0.01379(6) Uani 1 1 d . . . . .
Zn2 Zn 0.45137(2) 0.53061(2) 0.17479(2) 0.01519(6) Uani 1 1 d . . . . .
Zn3 Zn 0.43001(2) 0.38122(2) 0.28067(2) 0.01298(6) Uani 1 1 d . . . . .
K1 K 0.39675(4) 0.71567(4) 0.29907(2) 0.02124(14) Uani 0.9208(12) 1 d . . P A 1
O01 O 0.3698(3) 0.5115(3) 0.23406(16) 0.0117(6) Uani 0.9208(12) 1 d D . P A 1
H01 H 0.356(2) 0.5579(12) 0.2476(8) 0.018 Uiso 0.9208(12) 1 d D U P A 1
Zn4 Zn 0.3760(3) 0.6094(2) 0.26309(13) 0.0188(11) Uani 0.0792(12) 1 d . . P A 2
O02 O 0.354(4) 0.505(4) 0.238(2) 0.0117(6) Uani 0.0792(12) 1 d . . P A 2
O11 O 0.20602(13) 0.60144(12) 0.14358(6) 0.0202(3) Uani 1 1 d . . . . .
O12 O 0.36253(13) 0.58660(12) 0.11629(6) 0.0215(3) Uani 1 1 d . . . . .
C01 C 0.26745(17) 0.61498(15) 0.11029(8) 0.0157(4) Uani 1 1 d . . . . .
C02 C 0.22511(17) 0.66726(16) 0.05575(8) 0.0153(4) Uani 1 1 d . . . . .
C1A C 0.23599(18) 0.76744(17) 0.03841(8) 0.0174(4) Uani 1 1 d . . . . .
C2A C 0.32441(18) 0.77824(18) 0.04845(9) 0.0213(5) Uani 1 1 d . . . . .
H2A H 0.3781 0.7240 0.0680 0.026 Uiso 1 1 calc R U . . .
C3A C 0.3346(2) 0.86759(19) 0.03004(10) 0.0259(5) Uani 1 1 d . . . . .
H3A H 0.3948 0.8738 0.0375 0.031 Uiso 1 1 calc R U . . .
C4A C 0.2579(2) 0.94739(18) 0.00105(9) 0.0253(5) Uani 1 1 d . . . . .
H4A H 0.2651 1.0083 -0.0113 0.030 Uiso 1 1 calc R U . . .
C5A C 0.1705(2) 0.93766(18) -0.00977(9) 0.0241(5) Uani 1 1 d . . . . .
H5A H 0.1175 0.9920 -0.0297 0.029 Uiso 1 1 calc R U . . .
C6A C 0.16000(19) 0.84841(17) 0.00853(8) 0.0203(5) Uani 1 1 d . . . . .
H6A H 0.1000 0.8425 0.0005 0.024 Uiso 1 1 calc R U . . .
C1B C 0.29182(17) 0.59817(17) 0.02335(8) 0.0172(4) Uani 1 1 d . . . . .
C2B C 0.3191(2) 0.49716(18) 0.04061(9) 0.0263(5) Uani 1 1 d . . . . .
H2B H 0.2969 0.4716 0.0724 0.032 Uiso 1 1 calc R U . . .
C3B C 0.3781(2) 0.4333(2) 0.01231(10) 0.0335(6) Uani 1 1 d . . . . .
H3B H 0.3967 0.3646 0.0249 0.040 Uiso 1 1 calc R U . . .
C4B C 0.4101(2) 0.4692(2) -0.03426(10) 0.0294(6) Uani 1 1 d . . . . .
H4B H 0.4510 0.4254 -0.0536 0.035 Uiso 1 1 calc R U . . .
C5B C 0.3820(2) 0.5689(2) -0.05239(9) 0.0279(5) Uani 1 1 d . . . . .
H5B H 0.4025 0.5941 -0.0846 0.033 Uiso 1 1 calc R U . . .
C6B C 0.32326(19) 0.63335(18) -0.02355(9) 0.0227(5) Uani 1 1 d . . . . .
H6B H 0.3048 0.7020 -0.0363 0.027 Uiso 1 1 calc R U . . .
C1C C 0.11211(18) 0.68229(18) 0.05450(8) 0.0196(5) Uani 1 1 d . . . . .
C2C C 0.0777(2) 0.6373(2) 0.02691(9) 0.0296(6) Uani 1 1 d . . . . .
H2C H 0.1242 0.5968 0.0075 0.036 Uiso 1 1 calc R U . . .
C3C C -0.0253(2) 0.6515(3) 0.02765(11) 0.0437(8) Uani 1 1 d . . . . .
H3C H -0.0482 0.6198 0.0091 0.052 Uiso 1 1 calc R U . . .
C4C C -0.0938(2) 0.7110(3) 0.05512(12) 0.0447(8) Uani 1 1 d . . . . .
H4C H -0.1637 0.7205 0.0555 0.054 Uiso 1 1 calc R U . . .
C5C C -0.0603(2) 0.7572(2) 0.08227(11) 0.0349(6) Uani 1 1 d . . . . .
H5C H -0.1077 0.7991 0.1008 0.042 Uiso 1 1 calc R U . . .
C6C C 0.04161(19) 0.74249(18) 0.08243(9) 0.0230(5) Uani 1 1 d . . . . .
H6C H 0.0640 0.7734 0.1016 0.028 Uiso 1 1 calc R U . . .
O21 O 0.17367(13) 0.44473(11) 0.26588(6) 0.0205(3) Uani 1 1 d . . . . .
O22 O 0.32317(12) 0.33149(11) 0.30141(6) 0.0179(3) Uani 1 1 d . . . . .
C03 C 0.22721(17) 0.36612(15) 0.29616(8) 0.0152(4) Uani 1 1 d . . . . .
C04 C 0.17274(17) 0.30016(15) 0.32678(8) 0.0149(4) Uani 1 1 d . . . . .
C1D C 0.14892(18) 0.25991(15) 0.28589(8) 0.0159(4) Uani 1 1 d . . . . .
C2D C 0.22977(18) 0.21072(16) 0.25811(9) 0.0193(5) Uani 1 1 d . . . . .
H2D H 0.2979 0.1964 0.2670 0.023 Uiso 1 1 calc R U . . .
C3D C 0.2118(2) 0.18248(17) 0.21765(9) 0.0239(5) Uani 1 1 d . . . . .
H3D H 0.2675 0.1500 0.1988 0.029 Uiso 1 1 calc R U . . .
C4D C 0.1130(2) 0.20138(18) 0.20464(9) 0.0254(5) Uani 1 1 d . . . . .
H4D H 0.1008 0.1815 0.1771 0.030 Uiso 1 1 calc R U . . .
C5D C 0.0323(2) 0.24933(18) 0.23199(9) 0.0244(5) Uani 1 1 d . . . . .
H5D H -0.0356 0.2621 0.2234 0.029 Uiso 1 1 calc R U . . .
C6D C 0.05009(18) 0.27915(16) 0.27221(9) 0.0194(5) Uani 1 1 d . . . . .
H6D H -0.0060 0.3130 0.2905 0.023 Uiso 1 1 calc R U . . .
C1E C 0.24465(17) 0.22054(16) 0.36900(8) 0.0172(4) Uani 1 1 d . . . . .
C2E C 0.27991(19) 0.25067(18) 0.40432(9) 0.0222(5) Uani 1 1 d . . . . .
H2E H 0.2631 0.3187 0.4005 0.027 Uiso 1 1 calc R U . . .
C3E C 0.3389(2) 0.1827(2) 0.44470(9) 0.0282(6) Uani 1 1 d . . . . .
H3E H 0.3624 0.2043 0.4683 0.034 Uiso 1 1 calc R U . . .
C4E C 0.3640(2) 0.0830(2) 0.45092(10) 0.0300(6) Uani 1 1 d . . . . .
H4E H 0.4043 0.0363 0.4788 0.036 Uiso 1 1 calc R U . . .
C5E C 0.3299(2) 0.05263(19) 0.41630(10) 0.0296(6) Uani 1 1 d . . . . .
H5E H 0.3472 -0.0155 0.4203 0.036 Uiso 1 1 calc R U . . .
C6E C 0.27040(19) 0.12053(17) 0.37548(9) 0.0230(5) Uani 1 1 d . . . . .
H6E H 0.2473 0.0984 0.3519 0.028 Uiso 1 1 calc R U . . .
C1F C 0.07611(17) 0.35586(17) 0.35273(8) 0.0179(4) Uani 1 1 d . . . . .
C2F C 0.04327(19) 0.45362(18) 0.35366(9) 0.0235(5) Uani 1 1 d . . . . .
H2F H 0.0788 0.4920 0.3352 0.028 Uiso 1 1 calc R U . . .
C3F C -0.0413(2) 0.4962(2) 0.38133(10) 0.0323(6) Uani 1 1 d . . . . .
H3F H -0.0623 0.5630 0.3820 0.039 Uiso 1 1 calc R U . . .
C4F C -0.0947(2) 0.4414(2) 0.40785(11) 0.0344(6) Uani 1 1 d . . . . .
H4F H -0.1526 0.4706 0.4265 0.041 Uiso 1 1 calc R U . . .
C5F C -0.0634(2) 0.3443(2) 0.40701(11) 0.0344(6) Uani 1 1 d . . . . .
H5F H -0.1002 0.3066 0.4248 0.041 Uiso 1 1 calc R U . . .
C6F C 0.0215(2) 0.3018(2) 0.38030(10) 0.0271(5) Uani 1 1 d . . . . .
H6F H 0.0434 0.2344 0.3807 0.032 Uiso 1 1 calc R U . . .
O31 O 0.55564(12) 0.39559(11) 0.17719(6) 0.0176(3) Uani 1 1 d . . . . .
O32 O 0.54385(12) 0.29430(11) 0.24949(6) 0.0168(3) Uani 1 1 d . . . . .
C05 C 0.59302(17) 0.32107(15) 0.21238(8) 0.0144(4) Uani 1 1 d . . . . .
C06 C 0.70731(17) 0.25071(15) 0.21091(8) 0.0144(4) Uani 1 1 d . . . . .
C1G C 0.69861(17) 0.16328(16) 0.19699(8) 0.0165(4) Uani 1 1 d . . . . .
C2G C 0.70089(18) 0.07949(17) 0.23258(9) 0.0215(5) Uani 1 1 d . . . . .
H2G H 0.7109 0.0738 0.2667 0.026 Uiso 1 1 calc R U . . .
C3G C 0.6887(2) 0.00383(19) 0.21873(11) 0.0284(6) Uani 1 1 d . . . . .
H3G H 0.6915 -0.0534 0.2434 0.034 Uiso 1 1 calc R U . . .
C4G C 0.6725(2) 0.01163(19) 0.16919(11) 0.0309(6) Uani 1 1 d . . . . .
H4G H 0.6652 -0.0405 0.1598 0.037 Uiso 1 1 calc R U . . .
C5G C 0.66704(19) 0.09564(19) 0.13368(10) 0.0272(5) Uani 1 1 d . . . . .
H5G H 0.6549 0.1018 0.0997 0.033 Uiso 1 1 calc R U . . .
C6G C 0.67921(18) 0.17132(17) 0.14741(9) 0.0205(5) Uani 1 1 d . . . . .
H6G H 0.6743 0.2293 0.1228 0.025 Uiso 1 1 calc R U . . .
C1H C 0.76884(17) 0.29862(16) 0.17292(8) 0.0157(4) Uani 1 1 d . . . . .
C2H C 0.75573(17) 0.39533(17) 0.16872(9) 0.0186(5) Uani 1 1 d . . . . .
H2H H 0.7071 0.4323 0.1889 0.022 Uiso 1 1 calc R U . . .
C3H C 0.81255(19) 0.43868(18) 0.13555(9) 0.0234(5) Uani 1 1 d . . . . .
H3H H 0.8024 0.5048 0.1332 0.028 Uiso 1 1 calc R U . . .
C4H C 0.88388(19) 0.38589(19) 0.10592(9) 0.0246(5) Uani 1 1 d . . . . .
H4H H 0.9210 0.4162 0.0824 0.030 Uiso 1 1 calc R U . . .
C5H C 0.90053(19) 0.2888(2) 0.11097(9) 0.0253(5) Uani 1 1 d . . . . .
H5H H 0.9503 0.2518 0.0912 0.030 Uiso 1 1 calc R U . . .
C6H C 0.84472(18) 0.24481(18) 0.14496(9) 0.0211(5) Uani 1 1 d . . . . .
H6H H 0.8587 0.1773 0.1490 0.025 Uiso 1 1 calc R U . . .
C1I C 0.75863(17) 0.22444(16) 0.26205(8) 0.0155(4) Uani 1 1 d . . . . .
C2I C 0.84744(18) 0.14000(17) 0.27636(9) 0.0197(5) Uani 1 1 d . . . . .
H2I H 0.8746 0.0971 0.2549 0.024 Uiso 1 1 calc R U . . .
C3I C 0.8967(2) 0.11763(18) 0.32139(9) 0.0244(5) Uani 1 1 d . . . . .
H3I H 0.9565 0.0593 0.3307 0.029 Uiso 1 1 calc R U . . .
C4I C 0.8591(2) 0.18014(19) 0.35293(9) 0.0255(5) Uani 1 1 d . . . . .
H4I H 0.8920 0.1642 0.3841 0.031 Uiso 1 1 calc R U . . .
C5I C 0.7729(2) 0.26621(19) 0.33844(9) 0.0254(5) Uani 1 1 d . . . . .
H5I H 0.7477 0.3104 0.3593 0.031 Uiso 1 1 calc R U . . .
C6I C 0.72357(18) 0.28793(17) 0.29345(9) 0.0207(5) Uani 1 1 d . . . . .
H6I H 0.6648 0.3472 0.2839 0.025 Uiso 1 1 calc R U . . .
O41 O 0.13512(12) 0.65215(11) 0.23569(6) 0.0183(3) Uani 1 1 d . . . . .
O42 O 0.25156(13) 0.66426(12) 0.27833(6) 0.0215(3) Uani 1 1 d . . . . .
C07 C 0.16419(17) 0.69565(16) 0.26017(8) 0.0156(4) Uani 1 1 d . . . . .
C08 C 0.08376(17) 0.79946(16) 0.26369(8) 0.0155(4) Uani 1 1 d . . . . .
C1J C -0.01668(17) 0.79511(16) 0.28817(8) 0.0167(4) Uani 1 1 d . . . . .
C2J C -0.07152(19) 0.86032(18) 0.31716(9) 0.0233(5) Uani 1 1 d . . . . .
H2J H -0.0456 0.9054 0.3222 0.028 Uiso 1 1 calc R U . . .
C3J C -0.1633(2) 0.86072(19) 0.33882(10) 0.0267(5) Uani 1 1 d . . . . .
H3J H -0.1993 0.9061 0.3582 0.032 Uiso 1 1 calc R U . . .
C4J C -0.20218(19) 0.79565(18) 0.33228(10) 0.0247(5) Uani 1 1 d . . . . .
H4J H -0.2637 0.7944 0.3478 0.030 Uiso 1 1 calc R U . . .
C5J C -0.1502(2) 0.73241(19) 0.30285(11) 0.0295(6) Uani 1 1 d . . . . .
H5J H -0.1773 0.6884 0.2975 0.035 Uiso 1 1 calc R U . . .
C6J C -0.05879(19) 0.73189(18) 0.28090(10) 0.0254(5) Uani 1 1 d . . . . .
H6J H -0.0245 0.6878 0.2606 0.031 Uiso 1 1 calc R U . . .
C1K C 0.12849(17) 0.84253(16) 0.29520(8) 0.0162(4) Uani 1 1 d . . . . .
C2K C 0.13191(18) 0.93490(17) 0.27868(8) 0.0185(5) Uani 1 1 d . . . . .
H2K H 0.1108 0.9721 0.2455 0.022 Uiso 1 1 calc R U . . .
C3K C 0.1659(2) 0.97383(18) 0.31016(9) 0.0240(5) Uani 1 1 d . . . . .
H3K H 0.1675 1.0373 0.2983 0.029 Uiso 1 1 calc R U . . .
C4K C 0.1973(2) 0.92071(18) 0.35830(9) 0.0247(5) Uani 1 1 d . . . . .
H4K H 0.2208 0.9471 0.3796 0.030 Uiso 1 1 calc R U . . .
C5K C 0.19430(19) 0.82803(18) 0.37545(9) 0.0233(5) Uani 1 1 d . . . . .
H5K H 0.2160 0.7908 0.4085 0.028 Uiso 1 1 calc R U . . .
C6K C 0.15966(19) 0.79012(17) 0.34423(8) 0.0200(5) Uani 1 1 d . . . . .
H6K H 0.1570 0.7272 0.3564 0.024 Uiso 1 1 calc R U . A 1
C1L C 0.06495(17) 0.86146(16) 0.20941(8) 0.0158(4) Uani 1 1 d . . . . .
C2L C -0.03230(18) 0.91980(16) 0.18917(9) 0.0195(5) Uani 1 1 d . . . . .
H2L H -0.0904 0.9215 0.2090 0.023 Uiso 1 1 calc R U . . .
C3L C -0.04546(19) 0.97602(17) 0.13987(9) 0.0228(5) Uani 1 1 d . . . . .
H3L H -0.1124 1.0153 0.1264 0.027 Uiso 1 1 calc R U . . .
C4L C 0.0382(2) 0.97481(17) 0.11063(9) 0.0230(5) Uani 1 1 d . . . . .
H4L H 0.0290 1.0139 0.0773 0.028 Uiso 1 1 calc R U . . .
C5L C 0.13613(19) 0.91562(18) 0.13043(9) 0.0221(5) Uani 1 1 d . . . . .
H5L H 0.1941 0.9138 0.1105 0.027 Uiso 1 1 calc R U . . .
C6L C 0.14906(18) 0.85956(17) 0.17914(9) 0.0196(5) Uani 1 1 d . . . . .
H6L H 0.2161 0.8192 0.1922 0.024 Uiso 1 1 calc R U . . .
O51 O 0.54600(13) 0.59657(12) 0.16161(7) 0.0270(4) Uani 1 1 d . . . . .
O52 O 0.43327(14) 0.68040(14) 0.20819(7) 0.0281(4) Uani 1 1 d . . . . .
C09 C 0.51174(18) 0.66534(16) 0.18368(9) 0.0189(5) Uani 1 1 d . . . . .
C10 C 0.57510(17) 0.72999(16) 0.17885(8) 0.0164(4) Uani 1 1 d . . . . .
C1M C 0.68336(17) 0.66162(16) 0.19967(8) 0.0169(4) Uani 1 1 d . . . . .
C2M C 0.76813(18) 0.68153(16) 0.18037(9) 0.0188(5) Uani 1 1 d . . . . .
H2M H 0.7592 0.7364 0.1528 0.023 Uiso 1 1 calc R U . . .
C3M C 0.86508(18) 0.62306(17) 0.20050(9) 0.0218(5) Uani 1 1 d . . . . .
H3M H 0.9218 0.6378 0.1866 0.026 Uiso 1 1 calc R U . . .
C4M C 0.87959(19) 0.54309(17) 0.24086(9) 0.0236(5) Uani 1 1 d . . . . .
H4M H 0.9461 0.5027 0.2547 0.028 Uiso 1 1 calc R U . . .
C5M C 0.7960(2) 0.52247(17) 0.26094(9) 0.0234(5) Uani 1 1 d . . . . .
H5M H 0.8054 0.4679 0.2887 0.028 Uiso 1 1 calc R U . . .
C6M C 0.69884(19) 0.58122(16) 0.24066(9) 0.0201(5) Uani 1 1 d . . . . .
H6M H 0.6422 0.5666 0.2548 0.024 Uiso 1 1 calc R U . . .
C1N C 0.52186(18) 0.80611(16) 0.20943(9) 0.0190(5) Uani 1 1 d . . . . .
C2N C 0.41944(19) 0.86961(17) 0.19872(10) 0.0234(5) Uani 1 1 d . . . . .
H2N H 0.3849 0.8664 0.1721 0.028 Uiso 1 1 calc R U . A 1
C3N C 0.3679(2) 0.93696(19) 0.22645(11) 0.0294(6) Uani 1 1 d . . . . .
H3N H 0.2982 0.9790 0.2189 0.035 Uiso 1 1 calc R U . A 1
C4N C 0.4176(2) 0.94345(19) 0.26529(11) 0.0311(6) Uani 1 1 d . . . . .
H4N H 0.3818 0.9890 0.2846 0.037 Uiso 1 1 calc R U . A 1
C5N C 0.5190(2) 0.88325(18) 0.27538(10) 0.0261(5) Uani 1 1 d . . . . .
H5N H 0.5537 0.8883 0.3013 0.031 Uiso 1 1 calc R U . . .
C6N C 0.57148(19) 0.81442(17) 0.24760(9) 0.0209(5) Uani 1 1 d . . . . .
H6N H 0.6414 0.7732 0.2549 0.025 Uiso 1 1 calc R U . A 1
C1O C 0.58083(17) 0.78129(17) 0.12354(9) 0.0185(5) Uani 1 1 d . . . . .
C2O C 0.55803(18) 0.88200(17) 0.10834(9) 0.0208(5) Uani 1 1 d . . . . .
H2O H 0.5328 0.9208 0.1318 0.025 Uiso 1 1 calc R U . . .
C3O C 0.5717(2) 0.92636(19) 0.05933(10) 0.0276(6) Uani 1 1 d . . . . .
H3O H 0.5562 0.9949 0.0497 0.033 Uiso 1 1 calc R U . . .
C4O C 0.6077(2) 0.8714(2) 0.02455(10) 0.0298(6) Uani 1 1 d . . . . .
H4O H 0.6167 0.9019 -0.0089 0.036 Uiso 1 1 calc R U . . .
C5O C 0.6306(2) 0.7712(2) 0.03896(10) 0.0277(5) Uani 1 1 d . . . . .
H5O H 0.6551 0.7331 0.0152 0.033 Uiso 1 1 calc R U . . .
C6O C 0.61788(19) 0.72627(19) 0.08801(9) 0.0242(5) Uani 1 1 d . . . . .
H6O H 0.6345 0.6575 0.0975 0.029 Uiso 1 1 calc R U . . .
O61 O 0.47664(13) 0.37311(12) 0.34531(6) 0.0209(3) Uani 1 1 d . . . . .
O62 O 0.49098(14) 0.51546(13) 0.31350(6) 0.0264(4) Uani 1 1 d . . . . .
C11 C 0.48818(17) 0.44891(17) 0.34910(8) 0.0173(4) Uani 1 1 d . . . . .
C12 C 0.49259(18) 0.45661(16) 0.40389(8) 0.0170(4) Uani 1 1 d . . . . .
C1P C 0.38725(18) 0.46506(16) 0.42568(8) 0.0173(4) Uani 1 1 d . . . . .
C2P C 0.37606(19) 0.42349(18) 0.47538(9) 0.0227(5) Uani 1 1 d . . . . .
H2P H 0.4348 0.3879 0.4966 0.027 Uiso 1 1 calc R U . . .
C3P C 0.2800(2) 0.4332(2) 0.49476(10) 0.0290(6) Uani 1 1 d . . . . .
H3P H 0.2742 0.4028 0.5287 0.035 Uiso 1 1 calc R U . . .
C4P C 0.1930(2) 0.4866(2) 0.46490(10) 0.0298(6) Uani 1 1 d . . . . .
H4P H 0.1275 0.4940 0.4782 0.036 Uiso 1 1 calc R U . . .
C5P C 0.20313(19) 0.52953(18) 0.41496(10) 0.0250(5) Uani 1 1 d . . . . .
H5P H 0.1441 0.5664 0.3941 0.030 Uiso 1 1 calc R U . . .
C6P C 0.29882(19) 0.51859(17) 0.39571(9) 0.0212(5) Uani 1 1 d . . . . .
H6P H 0.3046 0.5479 0.3616 0.025 Uiso 1 1 calc R U . . .
C1Q C 0.57776(18) 0.36284(17) 0.43412(8) 0.0184(4) Uani 1 1 d . . . . .
C2Q C 0.65716(19) 0.36669(19) 0.45770(8) 0.0225(5) Uani 1 1 d . . . . .
H2Q H 0.6597 0.4285 0.4555 0.027 Uiso 1 1 calc R U . . .
C3Q C 0.7332(2) 0.2809(2) 0.48458(9) 0.0309(6) Uani 1 1 d . . . . .
H3Q H 0.7873 0.2849 0.5002 0.037 Uiso 1 1 calc R U . . .
C4Q C 0.7304(2) 0.1902(2) 0.48863(10) 0.0348(6) Uani 1 1 d . . . . .
H4Q H 0.7825 0.1317 0.5065 0.042 Uiso 1 1 calc R U . . .
C5Q C 0.6499(2) 0.1860(2) 0.46605(10) 0.0333(6) Uani 1 1 d . . . . .
H5Q H 0.6468 0.1241 0.4689 0.040 Uiso 1 1 calc R U . . .
C6Q C 0.5746(2) 0.27067(18) 0.43945(9) 0.0254(5) Uani 1 1 d . . . . .
H6Q H 0.5199 0.2664 0.4246 0.030 Uiso 1 1 calc R U . . .
C1R C 0.51101(18) 0.54957(17) 0.40146(8) 0.0178(4) Uani 1 1 d . . . . .
C2R C 0.59783(19) 0.56079(18) 0.37732(9) 0.0217(5) Uani 1 1 d . . . . .
H2R H 0.6450 0.5101 0.3634 0.026 Uiso 1 1 calc R U . A 1
C3R C 0.6154(2) 0.64457(19) 0.37360(9) 0.0260(5) Uani 1 1 d . . . . .
H3R H 0.6745 0.6508 0.3572 0.031 Uiso 1 1 calc R U . A 1
C4R C 0.5471(2) 0.71999(19) 0.39374(9) 0.0268(5) Uani 1 1 d . . . . .
H4R H 0.5595 0.7774 0.3913 0.032 Uiso 1 1 calc R U . . .
C5R C 0.4618(2) 0.71045(18) 0.41716(9) 0.0244(5) Uani 1 1 d . . . . .
H5R H 0.4148 0.7617 0.4308 0.029 Uiso 1 1 calc R U . A 1
C6R C 0.44348(19) 0.62548(17) 0.42112(8) 0.0195(5) Uani 1 1 d . . . . .
H6R H 0.3841 0.6199 0.4374 0.023 Uiso 1 1 calc R U . A 1
N1 N 0.31099(17) 0.39481(15) 0.18473(8) 0.0246(4) Uani 1 1 d . . . . .
C1S C 0.3572(2) 0.33152(19) 0.16778(10) 0.0254(5) Uani 1 1 d . . . . .
C2S C 0.4172(3) 0.2514(3) 0.14511(15) 0.0504(9) Uani 1 1 d . . . . .
H2S1 H 0.4647 0.2708 0.1215 0.076 Uiso 1 1 calc R U . . .
H2S2 H 0.3715 0.2364 0.1275 0.076 Uiso 1 1 calc R U . . .
H2S3 H 0.4558 0.1932 0.1710 0.076 Uiso 1 1 calc R U . . .
N2 N 0.1694(2) 0.35370(19) 0.08454(10) 0.0408(6) Uani 1 1 d . . . . .
C1T C 0.1252(2) 0.4005(2) 0.11140(11) 0.0301(6) Uani 1 1 d . . . . .
C2T C 0.0698(2) 0.4602(2) 0.14561(11) 0.0324(6) Uani 1 1 d . . . . .
H2T1 H 0.0801 0.5219 0.1367 0.049 Uiso 1 1 calc R U . . .
H2T2 H 0.0952 0.4244 0.1797 0.049 Uiso 1 1 calc R U . . .
H2T3 H -0.0032 0.4746 0.1435 0.049 Uiso 1 1 calc R U . . .
N3 N 0.6009(3) -0.0603(2) 0.39499(15) 0.0711(8) Uani 1 1 d . . . . .
C1U C 0.5767(3) 0.0208(3) 0.37589(19) 0.0711(8) Uani 1 1 d . . . . .
C2U C 0.5450(3) 0.1235(2) 0.35131(13) 0.0469(8) Uani 1 1 d . . . . .
H2U1 H 0.5429 0.1323 0.3152 0.070 Uiso 1 1 calc R U . . .
H2U2 H 0.5936 0.1481 0.3594 0.070 Uiso 1 1 calc R U . . .
H2U3 H 0.4769 0.1601 0.3626 0.070 Uiso 1 1 calc R U . . .
N4 N 0.6472(3) 0.9092(2) -0.11040(12) 0.0623(9) Uani 1 1 d . . . . .
C1V C 0.7267(3) 0.8858(2) -0.09339(12) 0.0442(8) Uani 1 1 d . . . . .
C2V C 0.8265(3) 0.8549(3) -0.07182(15) 0.0524(9) Uani 1 1 d . . . . .
H2V1 H 0.8192 0.8710 -0.0396 0.079 Uiso 1 1 calc R U . . .
H2V2 H 0.8651 0.8889 -0.0941 0.079 Uiso 1 1 calc R U . . .
H2V3 H 0.8630 0.7837 -0.0672 0.079 Uiso 1 1 calc R U . . .
C1W1 C 0.018(3) 0.025(2) 0.5180(7) 0.056(5) Uiso 0.12 1 d D . P B 1
H1W1 H -0.0413 0.0542 0.5382 0.067 Uiso 0.12 1 calc R U P B 1
H1W2 H 0.0708 -0.0290 0.5414 0.067 Uiso 0.12 1 calc R U P B 1
C2W1 C 0.059(2) 0.101(2) 0.4959(10) 0.056(5) Uiso 0.12 1 d D . P B 1
H2W1 H 0.0105 0.1475 0.4687 0.067 Uiso 0.12 1 calc R U P B 1
H2W2 H 0.1229 0.0669 0.4795 0.067 Uiso 0.12 1 calc R U P B 1
C3W1 C 0.086(3) 0.170(2) 0.5233(13) 0.056(5) Uiso 0.12 1 d D . P B 1
H3W1 H 0.1124 0.2130 0.4987 0.084 Uiso 0.12 1 calc R U P B 1
H3W2 H 0.0248 0.2092 0.5383 0.084 Uiso 0.12 1 calc R U P B 1
H3W3 H 0.1386 0.1277 0.5493 0.084 Uiso 0.12 1 calc R U P B 1
C1W2 C 0.0233(15) 0.0439(12) 0.4900(5) 0.095(3) Uiso 0.3 1 d D . P C 2
H1W3 H 0.0822 0.0226 0.4682 0.114 Uiso 0.3 1 calc R U P C 2
H1W4 H -0.0298 0.1054 0.4710 0.114 Uiso 0.3 1 calc R U P C 2
C2W2 C 0.0580(15) 0.0615(14) 0.5381(6) 0.095(3) Uiso 0.3 1 d D . P C 2
H2W3 H -0.0047 0.0912 0.5563 0.114 Uiso 0.3 1 calc R U P C 2
H2W4 H 0.0978 -0.0040 0.5597 0.114 Uiso 0.3 1 calc R U P C 2
C3W2 C 0.1218(15) 0.1254(14) 0.5335(8) 0.095(3) Uiso 0.3 1 d D . P C 2
H3W4 H 0.1359 0.1279 0.5667 0.142 Uiso 0.3 1 calc R U P C 2
H3W5 H 0.1863 0.0962 0.5171 0.142 Uiso 0.3 1 calc R U P C 2
H3W6 H 0.0831 0.1921 0.5137 0.142 Uiso 0.3 1 calc R U P C 2
N51 N -0.0464(6) 0.2615(7) 0.5457(4) 0.083(3) Uiso 0.41 1 d D . P D 4
C1X C 0.0314(5) 0.2532(5) 0.5358(3) 0.0241(12) Uiso 0.41 1 d D . P D 4
C2X C 0.0987(6) 0.2992(7) 0.5277(4) 0.054(2) Uiso 0.41 1 d D . P D 4
H2X1 H 0.1654 0.2547 0.5189 0.081 Uiso 0.41 1 calc R U P D 4
H2X2 H 0.0726 0.3588 0.5005 0.081 Uiso 0.41 1 calc R U P D 4
H2X3 H 0.1060 0.3169 0.5581 0.081 Uiso 0.41 1 calc R U P D 4
N52 N 0.0329(10) 0.2890(9) 0.5421(5) 0.028(3) Uiso 0.17 1 d D . P E 5
C3X C 0.0393(11) 0.2218(11) 0.5313(6) 0.0241(12) Uiso 0.17 1 d D . P E 5
C4X C 0.0985(17) 0.1512(14) 0.5039(9) 0.054(2) Uiso 0.17 1 d D . P E 5
H4X1 H 0.0680 0.1032 0.5068 0.081 Uiso 0.17 1 calc R U P E 5
H4X2 H 0.0996 0.1848 0.4688 0.081 Uiso 0.17 1 calc R U P E 5
H4X3 H 0.1685 0.1172 0.5174 0.081 Uiso 0.17 1 calc R U P E 5

loop_
_atom_site_aniso_label
_atom_site_aniso_U_11
_atom_site_aniso_U_22
_atom_site_aniso_U_33
_atom_site_aniso_U_23
_atom_site_aniso_U_13
_atom_site_aniso_U_12
Zn1 0.01253(13) 0.01503(12) 0.01159(12) -0.00170(9) 0.00071(9) -0.00430(10)
Zn2 0.01240(13) 0.01849(13) 0.01346(13) 0.00012(10) -0.00094(10) -0.00719(10)
Zn3 0.01218(13) 0.01513(12) 0.01166(12) -0.00287(9) 0.00020(9) -0.00568(10)
K1 0.0268(3) 0.0244(3) 0.0174(3) -0.0040(2) -0.0012(2) -0.0154(2)
O01 0.0123(16) 0.0126(10) 0.0122(11) -0.0039(8) 0.0015(10) -0.0069(9)
Zn4 0.0143(18) 0.0187(18) 0.0212(19) -0.0035(13) 0.0017(13) -0.0056(14)
O02 0.0123(16) 0.0126(10) 0.0122(11) -0.0039(8) 0.0015(10) -0.0069(9)
O11 0.0201(9) 0.0241(8) 0.0116(8) -0.0014(6) 0.0010(6) -0.0060(7)
O12 0.0185(9) 0.0291(9) 0.0153(8) 0.0004(7) -0.0035(7) -0.0106(7)
C01 0.0194(11) 0.0154(10) 0.0129(10) -0.0045(8) -0.0006(9) -0.0068(9)
C02 0.0151(11) 0.0195(10) 0.0106(10) -0.0020(8) -0.0007(8) -0.0071(9)
C1A 0.0188(11) 0.0217(11) 0.0118(10) -0.0049(9) 0.0030(9) -0.0082(9)
C2A 0.0157(12) 0.0244(12) 0.0213(12) -0.0024(10) 0.0000(9) -0.0074(10)
C3A 0.0215(13) 0.0298(13) 0.0301(14) -0.0076(11) 0.0046(11) -0.0148(11)
C4A 0.0311(14) 0.0244(12) 0.0231(12) -0.0057(10) 0.0070(11) -0.0151(11)
C5A 0.0266(13) 0.0226(12) 0.0189(12) -0.0015(9) -0.0006(10) -0.0075(10)
C6A 0.0200(12) 0.0242(11) 0.0160(11) -0.0036(9) -0.0014(9) -0.0086(10)
C1B 0.0160(11) 0.0243(11) 0.0140(10) -0.0059(9) -0.0008(9) -0.0096(9)
C2B 0.0397(16) 0.0249(12) 0.0185(12) -0.0059(10) 0.0042(11) -0.0172(11)
C3B 0.0507(18) 0.0248(13) 0.0285(14) -0.0113(11) 0.0029(13) -0.0159(13)
C4B 0.0307(15) 0.0335(14) 0.0257(13) -0.0173(11) 0.0026(11) -0.0085(12)
C5B 0.0310(14) 0.0353(14) 0.0173(12) -0.0095(11) 0.0055(11) -0.0123(12)
C6B 0.0254(13) 0.0235(12) 0.0156(11) -0.0036(9) 0.0021(10) -0.0071(10)
C1C 0.0170(12) 0.0279(12) 0.0124(10) 0.0021(9) -0.0018(9) -0.0112(10)
C2C 0.0255(14) 0.0509(17) 0.0177(12) -0.0061(11) -0.0015(10) -0.0217(13)
C3C 0.0328(17) 0.079(2) 0.0300(15) -0.0105(15) -0.0056(13) -0.0334(17)
C4C 0.0193(14) 0.076(2) 0.0355(17) -0.0028(16) -0.0033(12) -0.0219(15)
C5C 0.0183(13) 0.0444(16) 0.0276(14) 0.0034(12) 0.0031(11) -0.0062(12)
C6C 0.0177(12) 0.0247(12) 0.0195(12) 0.0036(10) 0.0002(9) -0.0069(10)
O21 0.0189(9) 0.0158(7) 0.0219(8) 0.0000(6) 0.0028(7) -0.0055(7)
O22 0.0153(8) 0.0210(8) 0.0186(8) -0.0025(6) 0.0015(6) -0.0101(7)
C03 0.0177(11) 0.0156(10) 0.0155(10) -0.0073(8) 0.0035(9) -0.0083(9)
C04 0.0147(11) 0.0161(10) 0.0155(10) -0.0040(8) 0.0019(8) -0.0080(9)
C1D 0.0204(12) 0.0130(10) 0.0144(10) -0.0006(8) 0.0000(9) -0.0083(9)
C2D 0.0198(12) 0.0195(11) 0.0191(11) -0.0046(9) 0.0021(9) -0.0086(9)
C3D 0.0334(14) 0.0192(11) 0.0205(12) -0.0070(9) 0.0050(10) -0.0114(10)
C4D 0.0390(15) 0.0235(12) 0.0177(12) -0.0036(10) -0.0043(11) -0.0164(11)
C5D 0.0273(13) 0.0243(12) 0.0234(12) -0.0002(10) -0.0078(10) -0.0140(11)
C6D 0.0190(12) 0.0170(10) 0.0206(12) -0.0024(9) -0.0002(9) -0.0067(9)
C1E 0.0155(11) 0.0212(11) 0.0153(11) -0.0020(9) 0.0021(9) -0.0097(9)
C2E 0.0245(13) 0.0238(12) 0.0195(12) -0.0052(9) 0.0012(10) -0.0109(10)
C3E 0.0295(14) 0.0383(14) 0.0201(12) -0.0044(11) -0.0033(11) -0.0178(12)
C4E 0.0264(14) 0.0359(14) 0.0228(13) 0.0066(11) -0.0077(11) -0.0142(12)
C5E 0.0303(15) 0.0225(12) 0.0336(15) 0.0039(11) -0.0072(12) -0.0131(11)
C6E 0.0256(13) 0.0223(12) 0.0225(12) -0.0010(10) -0.0042(10) -0.0128(10)
C1F 0.0157(11) 0.0229(11) 0.0159(11) -0.0075(9) 0.0010(9) -0.0069(9)
C2F 0.0214(13) 0.0247(12) 0.0240(13) -0.0087(10) 0.0027(10) -0.0076(10)
C3F 0.0303(15) 0.0320(14) 0.0324(15) -0.0177(12) 0.0040(12) -0.0049(12)
C4F 0.0242(14) 0.0494(17) 0.0289(14) -0.0211(13) 0.0104(11) -0.0087(13)
C5F 0.0319(15) 0.0487(17) 0.0306(15) -0.0167(13) 0.0136(12) -0.0226(14)
C6F 0.0277(14) 0.0306(13) 0.0288(14) -0.0122(11) 0.0105(11) -0.0167(11)
O31 0.0161(8) 0.0185(8) 0.0158(8) -0.0026(6) 0.0005(6) -0.0054(6)
O32 0.0162(8) 0.0178(7) 0.0150(8) -0.0044(6) 0.0033(6) -0.0056(6)
C05 0.0147(11) 0.0170(10) 0.0152(10) -0.0080(9) 0.0010(8) -0.0076(9)
C06 0.0132(10) 0.0141(10) 0.0155(10) -0.0045(8) -0.0002(8) -0.0043(8)
C1G 0.0116(10) 0.0182(10) 0.0210(11) -0.0090(9) 0.0029(9) -0.0051(9)
C2G 0.0211(12) 0.0213(11) 0.0257(12) -0.0077(10) 0.0006(10) -0.0109(10)
C3G 0.0263(14) 0.0227(12) 0.0404(16) -0.0081(11) -0.0015(12) -0.0132(11)
C4G 0.0255(14) 0.0264(13) 0.0496(17) -0.0216(12) -0.0013(12) -0.0111(11)
C5G 0.0210(13) 0.0348(14) 0.0303(14) -0.0202(11) -0.0008(11) -0.0078(11)
C6G 0.0177(12) 0.0233(11) 0.0209(12) -0.0094(9) 0.0004(9) -0.0060(9)
C1H 0.0152(11) 0.0196(10) 0.0130(10) -0.0043(8) -0.0004(8) -0.0074(9)
C2H 0.0144(11) 0.0213(11) 0.0213(12) -0.0068(9) -0.0004(9) -0.0072(9)
C3H 0.0212(12) 0.0227(12) 0.0275(13) -0.0029(10) -0.0041(10) -0.0110(10)
C4H 0.0228(13) 0.0380(14) 0.0167(11) -0.0018(10) 0.0015(10) -0.0190(11)
C5H 0.0204(13) 0.0387(14) 0.0207(12) -0.0128(11) 0.0057(10) -0.0132(11)
C6H 0.0192(12) 0.0238(11) 0.0211(12) -0.0094(10) 0.0016(9) -0.0072(10)
C1I 0.0145(11) 0.0196(10) 0.0145(10) -0.0048(9) 0.0018(8) -0.0088(9)
C2I 0.0206(12) 0.0188(11) 0.0213(12) -0.0072(9) -0.0009(9) -0.0078(9)
C3I 0.0228(13) 0.0223(12) 0.0256(13) -0.0029(10) -0.0059(10) -0.0070(10)
C4I 0.0271(14) 0.0342(13) 0.0183(12) -0.0052(10) -0.0048(10) -0.0149(11)
C5I 0.0249(13) 0.0351(14) 0.0229(13) -0.0174(11) 0.0037(10) -0.0128(11)
C6I 0.0172(12) 0.0234(11) 0.0220(12) -0.0101(10) 0.0012(9) -0.0060(9)
O41 0.0167(8) 0.0180(8) 0.0212(8) -0.0084(6) 0.0013(7) -0.0058(6)
O42 0.0193(9) 0.0228(8) 0.0212(8) -0.0055(7) -0.0044(7) -0.0061(7)
C07 0.0174(11) 0.0186(10) 0.0117(10) -0.0029(8) 0.0031(8) -0.0093(9)
C08 0.0173(11) 0.0165(10) 0.0144(10) -0.0044(8) 0.0010(9) -0.0083(9)
C1J 0.0172(11) 0.0167(10) 0.0148(11) -0.0039(8) 0.0015(9) -0.0057(9)
C2J 0.0243(13) 0.0242(12) 0.0268(13) -0.0130(10) 0.0062(10) -0.0120(10)
C3J 0.0256(13) 0.0304(13) 0.0274(13) -0.0149(11) 0.0089(11) -0.0114(11)
C4J 0.0154(12) 0.0248(12) 0.0289(13) -0.0039(10) 0.0059(10) -0.0059(10)
C5J 0.0219(13) 0.0262(13) 0.0472(17) -0.0156(12) 0.0067(12) -0.0136(11)
C6J 0.0216(13) 0.0253(12) 0.0355(14) -0.0172(11) 0.0065(11) -0.0106(10)
C1K 0.0153(11) 0.0183(10) 0.0161(11) -0.0058(9) 0.0005(9) -0.0069(9)
C2K 0.0210(12) 0.0209(11) 0.0145(11) -0.0029(9) -0.0003(9) -0.0100(9)
C3K 0.0295(14) 0.0238(12) 0.0252(13) -0.0057(10) 0.0004(10) -0.0171(11)
C4K 0.0287(14) 0.0297(13) 0.0232(12) -0.0111(10) -0.0018(10) -0.0159(11)
C5K 0.0258(13) 0.0262(12) 0.0174(12) -0.0047(10) -0.0034(10) -0.0093(10)
C6K 0.0245(12) 0.0193(11) 0.0167(11) -0.0047(9) 0.0007(9) -0.0091(10)
C1L 0.0184(11) 0.0157(10) 0.0147(10) -0.0062(8) 0.0005(9) -0.0066(9)
C2L 0.0177(12) 0.0203(11) 0.0198(11) -0.0075(9) 0.0011(9) -0.0055(9)
C3L 0.0201(12) 0.0201(11) 0.0241(12) -0.0064(10) -0.0041(10) -0.0023(9)
C4L 0.0311(14) 0.0210(11) 0.0141(11) -0.0023(9) -0.0019(10) -0.0082(10)
C5L 0.0202(12) 0.0263(12) 0.0187(12) -0.0046(10) 0.0037(9) -0.0093(10)
C6L 0.0172(11) 0.0212(11) 0.0187(11) -0.0029(9) -0.0011(9) -0.0067(9)
O51 0.0227(9) 0.0210(8) 0.0438(11) -0.0126(8) 0.0018(8) -0.0125(7)
O52 0.0311(10) 0.0359(10) 0.0269(9) -0.0076(8) 0.0060(8) -0.0242(9)
C09 0.0184(12) 0.0157(10) 0.0210(12) 0.0025(9) -0.0076(9) -0.0078(9)
C10 0.0149(11) 0.0145(10) 0.0209(11) -0.0035(9) -0.0003(9) -0.0074(9)
C1M 0.0174(11) 0.0155(10) 0.0192(11) -0.0056(9) -0.0014(9) -0.0065(9)
C2M 0.0184(12) 0.0171(10) 0.0206(11) -0.0043(9) -0.0015(9) -0.0067(9)
C3M 0.0170(12) 0.0249(12) 0.0255(12) -0.0091(10) 0.0001(10) -0.0084(10)
C4M 0.0192(12) 0.0204(11) 0.0282(13) -0.0085(10) -0.0075(10) -0.0015(9)
C5M 0.0286(14) 0.0178(11) 0.0217(12) -0.0025(9) -0.0057(10) -0.0073(10)
C6M 0.0227(12) 0.0188(11) 0.0215(12) -0.0057(9) -0.0001(10) -0.0103(9)
C1N 0.0182(12) 0.0147(10) 0.0245(12) -0.0030(9) 0.0032(9) -0.0088(9)
C2N 0.0191(12) 0.0203(11) 0.0287(13) -0.0002(10) 0.0009(10) -0.0096(10)
C3N 0.0206(13) 0.0230(12) 0.0375(15) -0.0041(11) 0.0071(11) -0.0050(10)
C4N 0.0317(15) 0.0260(13) 0.0346(15) -0.0124(11) 0.0130(12) -0.0099(11)
C5N 0.0290(14) 0.0243(12) 0.0260(13) -0.0067(10) 0.0045(11) -0.0120(11)
C6N 0.0198(12) 0.0186(11) 0.0245(12) -0.0044(9) 0.0029(10) -0.0088(9)
C1O 0.0128(11) 0.0214(11) 0.0210(12) -0.0012(9) -0.0033(9) -0.0081(9)
C2O 0.0157(11) 0.0197(11) 0.0255(12) -0.0013(9) -0.0033(9) -0.0075(9)
C3O 0.0225(13) 0.0256(12) 0.0299(14) 0.0050(11) -0.0052(11) -0.0111(11)
C4O 0.0223(13) 0.0441(16) 0.0192(12) 0.0048(11) -0.0048(10) -0.0162(12)
C5O 0.0216(13) 0.0392(15) 0.0238(13) -0.0086(11) -0.0030(10) -0.0123(11)
C6O 0.0218(13) 0.0263(12) 0.0256(13) -0.0050(10) -0.0052(10) -0.0104(10)
O61 0.0272(9) 0.0216(8) 0.0148(8) -0.0056(6) -0.0042(7) -0.0088(7)
O62 0.0359(11) 0.0327(9) 0.0149(8) -0.0017(7) -0.0036(7) -0.0199(8)
C11 0.0144(11) 0.0241(11) 0.0128(10) -0.0049(9) -0.0013(8) -0.0063(9)
C12 0.0191(12) 0.0209(11) 0.0121(10) -0.0049(9) -0.0012(9) -0.0082(9)
C1P 0.0184(11) 0.0196(10) 0.0163(11) -0.0068(9) 0.0000(9) -0.0084(9)
C2P 0.0208(12) 0.0306(13) 0.0163(11) -0.0069(10) -0.0003(9) -0.0089(10)
C3P 0.0265(14) 0.0402(15) 0.0199(12) -0.0090(11) 0.0063(10) -0.0130(12)
C4P 0.0204(13) 0.0353(14) 0.0334(15) -0.0109(12) 0.0076(11) -0.0108(11)
C5P 0.0183(12) 0.0255(12) 0.0288(13) -0.0054(10) -0.0024(10) -0.0063(10)
C6P 0.0221(12) 0.0221(11) 0.0192(12) -0.0028(9) -0.0018(10) -0.0094(10)
C1Q 0.0180(12) 0.0248(11) 0.0094(10) -0.0047(9) 0.0022(9) -0.0056(9)
C2Q 0.0192(12) 0.0339(13) 0.0124(11) -0.0032(10) 0.0018(9) -0.0102(10)
C3Q 0.0188(13) 0.0510(17) 0.0146(12) -0.0006(11) 0.0000(10) -0.0098(12)
C4Q 0.0275(15) 0.0360(15) 0.0197(13) 0.0032(11) -0.0007(11) 0.0028(12)
C5Q 0.0423(17) 0.0242(13) 0.0218(13) -0.0005(10) 0.0003(12) -0.0048(12)
C6Q 0.0287(14) 0.0266(12) 0.0176(12) -0.0043(10) -0.0019(10) -0.0079(11)
C1R 0.0204(12) 0.0225(11) 0.0110(10) -0.0020(9) -0.0051(9) -0.0093(9)
C2R 0.0213(12) 0.0276(12) 0.0185(11) -0.0066(10) -0.0001(9) -0.0115(10)
C3R 0.0272(14) 0.0343(14) 0.0210(12) -0.0029(10) -0.0004(10) -0.0189(11)
C4R 0.0373(15) 0.0277(13) 0.0210(12) -0.0020(10) -0.0048(11) -0.0198(12)
C5R 0.0326(14) 0.0262(12) 0.0164(11) -0.0056(10) -0.0042(10) -0.0126(11)
C6R 0.0225(12) 0.0251(12) 0.0126(10) -0.0041(9) -0.0017(9) -0.0109(10)
N1 0.0328(12) 0.0257(11) 0.0193(10) -0.0037(9) -0.0011(9) -0.0165(10)
C1S 0.0241(13) 0.0290(13) 0.0263(13) -0.0065(11) -0.0013(11) -0.0138(11)
C2S 0.0316(17) 0.0478(19) 0.076(3) -0.0355(18) 0.0118(17) -0.0091(15)
N2 0.0443(16) 0.0406(14) 0.0445(15) -0.0137(12) 0.0058(13) -0.0229(13)
C1T 0.0290(14) 0.0324(14) 0.0341(15) -0.0038(12) -0.0012(12) -0.0199(12)
C2T 0.0282(15) 0.0359(15) 0.0398(16) -0.0124(12) 0.0013(12) -0.0176(12)
N3 0.0546(16) 0.0366(10) 0.107(2) -0.0186(13) 0.0465(16) -0.0121(11)
C1U 0.0546(16) 0.0366(10) 0.107(2) -0.0186(13) 0.0465(16) -0.0121(11)
C2U 0.049(2) 0.0363(16) 0.0414(18) -0.0034(14) 0.0131(16) -0.0097(15)
N4 0.069(2) 0.0498(18) 0.0506(19) -0.0185(15) -0.0111(17) 0.0005(17)
C1V 0.060(2) 0.0307(15) 0.0318(16) -0.0100(13) 0.0041(16) -0.0075(15)
C2V 0.056(2) 0.0459(19) 0.061(2) -0.0214(17) 0.0090(18) -0.0224(17)

loop_
_atom_type_symbol
_atom_type_description
_atom_type_scat_dispersion_real
_atom_type_scat_dispersion_imag
_atom_type_scat_source
C C 0.0033 0.0016 'International Tables Vol C Tables 4.2.6.8 and 6.1.1.4'
H H 0.0000 0.0000 'International Tables Vol C Tables 4.2.6.8 and 6.1.1.4'
N N 0.0061 0.0033 'International Tables Vol C Tables 4.2.6.8 and 6.1.1.4'
O O 0.0106 0.0060 'International Tables Vol C Tables 4.2.6.8 and 6.1.1.4'
K K 0.2009 0.2494 'International Tables Vol C Tables 4.2.6.8 and 6.1.1.4'
Zn Zn 0.2839 1.4301 'International Tables Vol C Tables 4.2.6.8 and 6.1.1.4'

loop_
_geom_angle_atom_site_label_1
_geom_angle_atom_site_label_2
_geom_angle_atom_site_label_3
_geom_angle
_geom_angle_site_symmetry_1
_geom_angle_site_symmetry_3
_geom_angle_publ_flag
O02 Zn1 O41 106(2) . . ?
O02 Zn1 O11 112.9(17) . . ?
O41 Zn1 O11 91.90(8) . . ?
O02 Zn1 O21 105.9(17) . . ?
O41 Zn1 O21 93.16(7) . . ?
O11 Zn1 O21 137.64(7) . . ?
O41 Zn1 O01 105.42(14) . . ?
O11 Zn1 O01 107.11(12) . . ?
O21 Zn1 O01 111.89(12) . . ?
O02 Zn1 N1 84(2) . . ?
O41 Zn1 N1 169.63(7) . . ?
O11 Zn1 N1 83.12(8) . . ?
O21 Zn1 N1 84.55(7) . . ?
O01 Zn1 N1 84.78(14) . . ?
O12 Zn2 O51 104.99(8) . . ?
O12 Zn2 O01 108.89(13) . . ?
O51 Zn2 O01 128.92(12) . . ?
O12 Zn2 O31 113.26(8) . . ?
O51 Zn2 O31 96.59(7) . . ?
O01 Zn2 O31 103.61(14) . . ?
O12 Zn2 O02 105.6(16) . . ?
O51 Zn2 O02 133.3(15) . . ?
O31 Zn2 O02 102.6(16) . . ?
O12 Zn2 Zn4 117.86(9) . . ?
O51 Zn2 Zn4 90.40(9) . . ?
O31 Zn2 Zn4 124.37(8) . . ?
O02 Zn2 Zn4 43.9(15) . . ?
O02 Zn3 O61 120.3(19) . . ?
O02 Zn3 O22 100.4(13) . . ?
O61 Zn3 O22 99.31(7) . . ?
O02 Zn3 O32 114.9(18) . . ?
O61 Zn3 O32 107.72(8) . . ?
O22 Zn3 O32 112.85(7) . . ?
O61 Zn3 O01 118.36(14) . . ?
O22 Zn3 O01 108.59(9) . . ?
O32 Zn3 O01 109.76(13) . . ?
O42 K1 O52 72.43(6) . . ?
O42 K1 O62 75.94(6) . . ?
O52 K1 O62 73.29(6) . . ?
O42 K1 C2N 105.28(7) . . ?
O52 K1 C2N 54.87(6) . . ?
O62 K1 C2N 123.28(7) . . ?
O42 K1 C1N 120.46(6) . . ?
O52 K1 C1N 52.93(6) . . ?
O62 K1 C1N 105.33(7) . . ?
C2N K1 C1N 24.85(6) . . ?
O42 K1 C1R 104.86(6) . . ?
O52 K1 C1R 122.79(7) . . ?
O62 K1 C1R 51.96(6) . . ?
C2N K1 C1R 146.34(6) . . ?
C1N K1 C1R 122.59(7) . . ?
O42 K1 C6R 106.38(6) . . ?
O52 K1 C6R 146.80(6) . . ?
O62 K1 C6R 74.32(6) . . ?
C2N K1 C6R 146.88(6) . . ?
C1N K1 C6R 131.84(6) . . ?
C1R K1 C6R 24.13(6) . . ?
O42 K1 C3N 110.08(7) . . ?
O52 K1 C3N 77.91(7) . . ?
O62 K1 C3N 147.14(7) . . ?
C2N K1 C3N 24.22(7) . . ?
C1N K1 C3N 42.93(6) . . ?
C1R K1 C3N 143.76(7) . . ?
C6R K1 C3N 130.02(7) . . ?
O42 K1 C6K 55.57(6) . . ?
O52 K1 C6K 121.42(6) . . ?
O62 K1 C6K 113.29(6) . . ?
C2N K1 C6K 112.48(7) . . ?
C1N K1 C6K 136.85(7) . . ?
C1R K1 C6K 96.81(7) . . ?
C6R K1 C6K 78.54(7) . . ?
C3N K1 C6K 95.05(7) . . ?
O42 K1 C2R 123.16(6) . . ?
O52 K1 C2R 110.03(7) . . ?
O62 K1 C2R 53.45(6) . . ?
C2N K1 C2R 122.44(7) . . ?
C1N K1 C2R 98.42(7) . . ?
C1R K1 C2R 24.17(6) . . ?
C6R K1 C2R 41.66(6) . . ?
C3N K1 C2R 126.26(7) . . ?
C6K K1 C2R 119.60(6) . . ?
O42 K1 C6N 144.18(6) . . ?
O52 K1 C6N 74.73(6) . . ?
O62 K1 C6N 107.80(6) . . ?
C2N K1 C6N 41.95(6) . . ?
C1N K1 C6N 23.73(6) . . ?
C1R K1 C6N 104.69(7) . . ?
C6R K1 C6N 108.90(6) . . ?
C3N K1 C6N 48.21(7) . . ?
C6K K1 C6N 138.63(6) . . ?
C2R K1 C6N 81.56(6) . . ?
O42 K1 C5R 125.44(6) . . ?
O52 K1 C5R 155.48(7) . . ?
O62 K1 C5R 93.72(7) . . ?
C2N K1 C5R 123.74(7) . . ?
C1N K1 C5R 113.98(6) . . ?
C1R K1 C5R 41.90(6) . . ?
C6R K1 C5R 23.72(6) . . ?
C3N K1 C5R 106.64(7) . . ?
C6K K1 C5R 82.63(7) . . ?
C2R K1 C5R 47.47(7) . . ?
C6N K1 C5R 90.26(6) . . ?
Zn2 O01 Zn3 114.2(2) . . ?
Zn2 O01 Zn1 111.3(2) . . ?
Zn3 O01 Zn1 107.64(11) . . ?
Zn2 O01 H01 109.5(18) . . ?
Zn3 O01 H01 113.0(17) . . ?
Zn1 O01 H01 100(2) . . ?
O42 Zn4 O52 119.4(2) . . ?
O42 Zn4 O62 124.3(2) . . ?
O52 Zn4 O62 108.39(17) . . ?
O42 Zn4 O02 94.6(15) . . ?
O52 Zn4 O02 107.0(15) . . ?
O62 Zn4 O02 97.4(18) . . ?
O42 Zn4 Zn2 126.56(17) . . ?
O52 Zn4 Zn2 60.35(11) . . ?
O62 Zn4 Zn2 100.53(14) . . ?
O02 Zn4 Zn2 48.1(14) . . ?
Zn1 O02 Zn3 121(2) . . ?
Zn1 O02 Zn4 119(3) . . ?
Zn3 O02 Zn4 107(3) . . ?
Zn1 O02 Zn2 110(3) . . ?
Zn3 O02 Zn2 107(3) . . ?
Zn4 O02 Zn2 88.0(16) . . ?
C01 O11 Zn1 131.20(15) . . ?
C01 O12 Zn2 133.18(15) . . ?
O11 C01 O12 125.7(2) . . ?
O11 C01 C02 118.2(2) . . ?
O12 C01 C02 116.06(19) . . ?
C1C C02 C1B 112.06(18) . . ?
C1C C02 C1A 110.51(19) . . ?
C1B C02 C1A 109.73(18) . . ?
C1C C02 C01 108.47(18) . . ?
C1B C02 C01 105.89(18) . . ?
C1A C02 C01 110.06(17) . . ?
C6A C1A C2A 117.7(2) . . ?
C6A C1A C02 120.1(2) . . ?
C2A C1A C02 121.9(2) . . ?
C3A C2A C1A 120.8(2) . . ?
C3A C2A H2A 119.6 . . ?
C1A C2A H2A 119.6 . . ?
C4A C3A C2A 120.7(2) . . ?
C4A C3A H3A 119.7 . . ?
C2A C3A H3A 119.7 . . ?
C3A C4A C5A 119.3(2) . . ?
C3A C4A H4A 120.3 . . ?
C5A C4A H4A 120.3 . . ?
C4A C5A C6A 120.2(2) . . ?
C4A C5A H5A 119.9 . . ?
C6A C5A H5A 119.9 . . ?
C5A C6A C1A 121.3(2) . . ?
C5A C6A H6A 119.4 . . ?
C1A C6A H6A 119.4 . . ?
C6B C1B C2B 118.1(2) . . ?
C6B C1B C02 122.2(2) . . ?
C2B C1B C02 119.7(2) . . ?
C3B C2B C1B 121.1(2) . . ?
C3B C2B H2B 119.4 . . ?
C1B C2B H2B 119.4 . . ?
C4B C3B C2B 120.3(2) . . ?
C4B C3B H3B 119.9 . . ?
C2B C3B H3B 119.9 . . ?
C5B C4B C3B 119.4(2) . . ?
C5B C4B H4B 120.3 . . ?
C3B C4B H4B 120.3 . . ?
C4B C5B C6B 120.3(2) . . ?
C4B C5B H5B 119.8 . . ?
C6B C5B H5B 119.8 . . ?
C1B C6B C5B 120.8(2) . . ?
C1B C6B H6B 119.6 . . ?
C5B C6B H6B 119.6 . . ?
C2C C1C C6C 118.8(2) . . ?
C2C C1C C02 122.2(2) . . ?
C6C C1C C02 119.1(2) . . ?
C1C C2C C3C 120.2(3) . . ?
C1C C2C H2C 119.9 . . ?
C3C C2C H2C 119.9 . . ?
C4C C3C C2C 120.4(3) . . ?
C4C C3C H3C 119.8 . . ?
C2C C3C H3C 119.8 . . ?
C3C C4C C5C 119.7(3) . . ?
C3C C4C H4C 120.1 . . ?
C5C C4C H4C 120.1 . . ?
C6C C5C C4C 120.4(3) . . ?
C6C C5C H5C 119.8 . . ?
C4C C5C H5C 119.8 . . ?
C5C C6C C1C 120.5(2) . . ?
C5C C6C H6C 119.7 . . ?
C1C C6C H6C 119.7 . . ?
C03 O21 Zn1 125.20(15) . . ?
C03 O22 Zn3 135.66(15) . . ?
O21 C03 O22 126.0(2) . . ?
O21 C03 C04 117.74(19) . . ?
O22 C03 C04 116.02(19) . . ?
C1F C04 C1E 105.43(18) . . ?
C1F C04 C1D 112.47(18) . . ?
C1E C04 C1D 114.42(18) . . ?
C1F C04 C03 113.81(18) . . ?
C1E C04 C03 109.70(17) . . ?
C1D C04 C03 101.24(17) . . ?
C6D C1D C2D 118.3(2) . . ?
C6D C1D C04 123.0(2) . . ?
C2D C1D C04 118.4(2) . . ?
C3D C2D C1D 120.8(2) . . ?
C3D C2D H2D 119.6 . . ?
C1D C2D H2D 119.6 . . ?
C4D C3D C2D 120.3(2) . . ?
C4D C3D H3D 119.8 . . ?
C2D C3D H3D 119.8 . . ?
C5D C4D C3D 119.5(2) . . ?
C5D C4D H4D 120.2 . . ?
C3D C4D H4D 120.2 . . ?
C4D C5D C6D 120.2(2) . . ?
C4D C5D H5D 119.9 . . ?
C6D C5D H5D 119.9 . . ?
C1D C6D C5D 120.8(2) . . ?
C1D C6D H6D 119.6 . . ?
C5D C6D H6D 119.6 . . ?
C6E C1E C2E 118.4(2) . . ?
C6E C1E C04 123.0(2) . . ?
C2E C1E C04 118.4(2) . . ?
C3E C2E C1E 120.8(2) . . ?
C3E C2E H2E 119.6 . . ?
C1E C2E H2E 119.6 . . ?
C2E C3E C4E 120.4(2) . . ?
C2E C3E H3E 119.8 . . ?
C4E C3E H3E 119.8 . . ?
C5E C4E C3E 119.3(2) . . ?
C5E C4E H4E 120.4 . . ?
C3E C4E H4E 120.4 . . ?
C4E C5E C6E 120.8(2) . . ?
C4E C5E H5E 119.6 . . ?
C6E C5E H5E 119.6 . . ?
C1E C6E C5E 120.3(2) . . ?
C1E C6E H6E 119.8 . . ?
C5E C6E H6E 119.8 . . ?
C2F C1F C6F 117.8(2) . . ?
C2F C1F C04 124.8(2) . . ?
C6F C1F C04 117.2(2) . . ?
C1F C2F C3F 120.8(2) . . ?
C1F C2F H2F 119.6 . . ?
C3F C2F H2F 119.6 . . ?
C4F C3F C2F 120.2(3) . . ?
C4F C3F H3F 119.9 . . ?
C2F C3F H3F 119.9 . . ?
C5F C4F C3F 119.6(3) . . ?
C5F C4F H4F 120.2 . . ?
C3F C4F H4F 120.2 . . ?
C4F C5F C6F 120.0(3) . . ?
C4F C5F H5F 120.0 . . ?
C6F C5F H5F 120.0 . . ?
C5F C6F C1F 121.5(2) . . ?
C5F C6F H6F 119.3 . . ?
C1F C6F H6F 119.3 . . ?
C05 O31 Zn2 132.28(15) . . ?
C05 O32 Zn3 125.92(14) . . ?
O31 C05 O32 125.0(2) . . ?
O31 C05 C06 119.52(19) . . ?
O32 C05 C06 115.38(19) . . ?
C1H C06 C1I 105.91(17) . . ?
C1H C06 C1G 112.61(18) . . ?
C1I C06 C1G 114.44(18) . . ?
C1H C06 C05 112.58(18) . . ?
C1I C06 C05 109.40(18) . . ?
C1G C06 C05 102.04(17) . . ?
C2G C1G C6G 118.2(2) . . ?
C2G C1G C06 122.4(2) . . ?
C6G C1G C06 119.2(2) . . ?
C1G C2G C3G 120.7(2) . . ?
C1G C2G H2G 119.7 . . ?
C3G C2G H2G 119.7 . . ?
C4G C3G C2G 120.4(2) . . ?
C4G C3G H3G 119.8 . . ?
C2G C3G H3G 119.8 . . ?
C5G C4G C3G 119.5(2) . . ?
C5G C4G H4G 120.2 . . ?
C3G C4G H4G 120.2 . . ?
C4G C5G C6G 120.2(2) . . ?
C4G C5G H5G 119.9 . . ?
C6G C5G H5G 119.9 . . ?
C5G C6G C1G 120.9(2) . . ?
C5G C6G H6G 119.5 . . ?
C1G C6G H6G 119.5 . . ?
C6H C1H C2H 117.9(2) . . ?
C6H C1H C06 121.3(2) . . ?
C2H C1H C06 120.5(2) . . ?
C3H C2H C1H 121.2(2) . . ?
C3H C2H H2H 119.4 . . ?
C1H C2H H2H 119.4 . . ?
C4H C3H C2H 120.2(2) . . ?
C4H C3H H3H 119.9 . . ?
C2H C3H H3H 119.9 . . ?
C5H C4H C3H 119.3(2) . . ?
C5H C4H H4H 120.3 . . ?
C3H C4H H4H 120.3 . . ?
C4H C5H C6H 120.4(2) . . ?
C4H C5H H5H 119.8 . . ?
C6H C5H H5H 119.8 . . ?
C1H C6H C5H 120.8(2) . . ?
C1H C6H H6H 119.6 . . ?
C5H C6H H6H 119.6 . . ?
C6I C1I C2I 117.8(2) . . ?
C6I C1I C06 121.4(2) . . ?
C2I C1I C06 120.6(2) . . ?
C3I C2I C1I 121.1(2) . . ?
C3I C2I H2I 119.4 . . ?
C1I C2I H2I 119.4 . . ?
C2I C3I C4I 120.3(2) . . ?
C2I C3I H3I 119.8 . . ?
C4I C3I H3I 119.8 . . ?
C5I C4I C3I 119.2(2) . . ?
C5I C4I H4I 120.4 . . ?
C3I C4I H4I 120.4 . . ?
C4I C5I C6I 120.1(2) . . ?
C4I C5I H5I 119.9 . . ?
C6I C5I H5I 119.9 . . ?
C5I C6I C1I 121.3(2) . . ?
C5I C6I H6I 119.3 . . ?
C1I C6I H6I 119.3 . . ?
C07 O41 Zn1 123.50(15) . . ?
C07 O42 Zn4 139.8(2) . . ?
C07 O42 K1 144.59(14) . . ?
O42 C07 O41 124.7(2) . . ?
O42 C07 C08 119.87(19) . . ?
O41 C07 C08 115.30(19) . . ?
C1K C08 C1L 111.05(17) . . ?
C1K C08 C1J 107.90(18) . . ?
C1L C08 C1J 111.39(18) . . ?
C1K C08 C07 109.59(18) . . ?
C1L C08 C07 104.55(17) . . ?
C1J C08 C07 112.36(17) . . ?
C6J C1J C2J 117.2(2) . . ?
C6J C1J C08 123.2(2) . . ?
C2J C1J C08 119.48(19) . . ?
C3J C2J C1J 121.5(2) . . ?
C3J C2J H2J 119.3 . . ?
C1J C2J H2J 119.3 . . ?
C4J C3J C2J 120.4(2) . . ?
C4J C3J H3J 119.8 . . ?
C2J C3J H3J 119.8 . . ?
C5J C4J C3J 118.9(2) . . ?
C5J C4J H4J 120.6 . . ?
C3J C4J H4J 120.6 . . ?
C4J C5J C6J 121.1(2) . . ?
C4J C5J H5J 119.4 . . ?
C6J C5J H5J 119.4 . . ?
C5J C6J C1J 121.0(2) . . ?
C5J C6J H6J 119.5 . . ?
C1J C6J H6J 119.5 . . ?
C2K C1K C6K 118.0(2) . . ?
C2K C1K C08 123.1(2) . . ?
C6K C1K C08 118.69(19) . . ?
C2K C1K K1 94.17(15) . . ?
C6K C1K K1 71.24(14) . . ?
C08 C1K K1 107.77(13) . . ?
C1K C2K C3K 120.9(2) . . ?
C1K C2K H2K 119.6 . . ?
C3K C2K H2K 119.6 . . ?
C4K C3K C2K 120.4(2) . . ?
C4K C3K H3K 119.8 . . ?
C2K C3K H3K 119.8 . . ?
C3K C4K C5K 119.5(2) . . ?
C3K C4K H4K 120.3 . . ?
C5K C4K H4K 120.3 . . ?
C6K C5K C4K 119.9(2) . . ?
C6K C5K H5K 120.0 . . ?
C4K C5K H5K 120.0 . . ?
C5K C6K C1K 121.4(2) . . ?
C5K C6K K1 87.06(15) . . ?
C1K C6K K1 85.53(14) . . ?
C5K C6K H6K 119.3 . . ?
C1K C6K H6K 119.3 . . ?
K1 C6K H6K 97.6 . . ?
C2L C1L C6L 118.4(2) . . ?
C2L C1L C08 122.7(2) . . ?
C6L C1L C08 118.9(2) . . ?
C1L C2L C3L 120.6(2) . . ?
C1L C2L H2L 119.7 . . ?
C3L C2L H2L 119.7 . . ?
C4L C3L C2L 120.5(2) . . ?
C4L C3L H3L 119.8 . . ?
C2L C3L H3L 119.8 . . ?
C3L C4L C5L 119.4(2) . . ?
C3L C4L H4L 120.3 . . ?
C5L C4L H4L 120.3 . . ?
C6L C5L C4L 120.1(2) . . ?
C6L C5L H5L 120.0 . . ?
C4L C5L H5L 120.0 . . ?
C5L C6L C1L 121.1(2) . . ?
C5L C6L H6L 119.5 . . ?
C1L C6L H6L 119.5 . . ?
C09 O51 Zn2 106.66(15) . . ?
C09 O52 Zn4 139.2(2) . . ?
C09 O52 K1 129.60(15) . . ?
O52 C09 O51 122.1(2) . . ?
O52 C09 C10 121.3(2) . . ?
O51 C09 C10 116.6(2) . . ?
C1N C10 C1M 110.77(18) . . ?
C1N C10 C1O 110.82(18) . . ?
C1M C10 C1O 109.69(19) . . ?
C1N C10 C09 107.84(18) . . ?
C1M C10 C09 107.81(17) . . ?
C1O C10 C09 109.84(18) . . ?
C2M C1M C6M 117.9(2) . . ?
C2M C1M C10 121.1(2) . . ?
C6M C1M C10 120.9(2) . . ?
C3M C2M C1M 121.4(2) . . ?
C3M C2M H2M 119.3 . . ?
C1M C2M H2M 119.3 . . ?
C2M C3M C4M 120.2(2) . . ?
C2M C3M H3M 119.9 . . ?
C4M C3M H3M 119.9 . . ?
C3M C4M C5M 119.4(2) . . ?
C3M C4M H4M 120.3 . . ?
C5M C4M H4M 120.3 . . ?
C6M C5M C4M 120.3(2) . . ?
C6M C5M H5M 119.8 . . ?
C4M C5M H5M 119.8 . . ?
C5M C6M C1M 120.8(2) . . ?
C5M C6M H6M 119.6 . . ?
C1M C6M H6M 119.6 . . ?
C6N C1N C2N 118.4(2) . . ?
C6N C1N C10 122.5(2) . . ?
C2N C1N C10 119.1(2) . . ?
C6N C1N K1 84.90(14) . . ?
C2N C1N K1 76.00(14) . . ?
C10 C1N K1 108.56(13) . . ?
C3N C2N C1N 120.9(2) . . ?
C3N C2N K1 82.36(15) . . ?
C1N C2N K1 79.15(14) . . ?
C3N C2N H2N 119.6 . . ?
C1N C2N H2N 119.6 . . ?
K1 C2N H2N 109.0 . . ?
C2N C3N C4N 120.4(3) . . ?
C2N C3N K1 73.42(14) . . ?
C4N C3N K1 84.54(16) . . ?
C2N C3N H3N 119.8 . . ?
C4N C3N H3N 119.8 . . ?
K1 C3N H3N 112.5 . . ?
C5N C4N C3N 119.4(2) . . ?
C5N C4N K1 80.89(15) . . ?
C3N C4N K1 72.11(15) . . ?
C5N C4N H4N 120.3 . . ?
C3N C4N H4N 120.3 . . ?
K1 C4N H4N 117.5 . . ?
C4N C5N C6N 120.5(2) . . ?
C4N C5N H5N 119.7 . . ?
C6N C5N H5N 119.7 . . ?
C1N C6N C5N 120.5(2) . . ?
C1N C6N K1 71.37(13) . . ?
C5N C6N K1 82.87(15) . . ?
C1N C6N H6N 119.8 . . ?
C5N C6N H6N 119.8 . . ?
K1 C6N H6N 116.5 . . ?
C2O C1O C6O 118.1(2) . . ?
C2O C1O C10 121.1(2) . . ?
C6O C1O C10 120.6(2) . . ?
C3O C2O C1O 120.9(2) . . ?
C3O C2O H2O 119.5 . . ?
C1O C2O H2O 119.5 . . ?
C4O C3O C2O 120.5(2) . . ?
C4O C3O H3O 119.8 . . ?
C2O C3O H3O 119.8 . . ?
C3O C4O C5O 119.4(2) . . ?
C3O C4O H4O 120.3 . . ?
C5O C4O H4O 120.3 . . ?
C4O C5O C6O 120.4(3) . . ?
C4O C5O H5O 119.8 . . ?
C6O C5O H5O 119.8 . . ?
C5O C6O C1O 120.7(2) . . ?
C5O C6O H6O 119.6 . . ?
C1O C6O H6O 119.6 . . ?
C11 O61 Zn3 115.15(14) . . ?
C11 O62 Zn4 127.38(19) . . ?
C11 O62 K1 130.22(16) . . ?
O62 C11 O61 124.4(2) . . ?
O62 C11 C12 120.5(2) . . ?
O61 C11 C12 115.01(19) . . ?
C1R C12 C1P 111.11(19) . . ?
C1R C12 C1Q 111.89(18) . . ?
C1P C12 C1Q 110.24(18) . . ?
C1R C12 C11 107.91(18) . . ?
C1P C12 C11 105.46(17) . . ?
C1Q C12 C11 110.00(18) . . ?
C2P C1P C6P 118.0(2) . . ?
C2P C1P C12 121.7(2) . . ?
C6P C1P C12 120.3(2) . . ?
C1P C2P C3P 121.1(2) . . ?
C1P C2P H2P 119.5 . . ?
C3P C2P H2P 119.5 . . ?
C4P C3P C2P 120.5(2) . . ?
C4P C3P H3P 119.7 . . ?
C2P C3P H3P 119.7 . . ?
C3P C4P C5P 119.0(2) . . ?
C3P C4P H4P 120.5 . . ?
C5P C4P H4P 120.5 . . ?
C6P C5P C4P 120.3(2) . . ?
C6P C5P H5P 119.9 . . ?
C4P C5P H5P 119.9 . . ?
C5P C6P C1P 121.2(2) . . ?
C5P C6P H6P 119.4 . . ?
C1P C6P H6P 119.4 . . ?
C2Q C1Q C6Q 118.0(2) . . ?
C2Q C1Q C12 122.1(2) . . ?
C6Q C1Q C12 119.9(2) . . ?
C1Q C2Q C3Q 121.0(2) . . ?
C1Q C2Q H2Q 119.5 . . ?
C3Q C2Q H2Q 119.5 . . ?
C4Q C3Q C2Q 120.4(3) . . ?
C4Q C3Q H3Q 119.8 . . ?
C2Q C3Q H3Q 119.8 . . ?
C3Q C4Q C5Q 118.9(3) . . ?
C3Q C4Q H4Q 120.5 . . ?
C5Q C4Q H4Q 120.5 . . ?
C6Q C5Q C4Q 120.8(3) . . ?
C6Q C5Q H5Q 119.6 . . ?
C4Q C5Q H5Q 119.6 . . ?
C5Q C6Q C1Q 120.9(2) . . ?
C5Q C6Q H6Q 119.5 . . ?
C1Q C6Q H6Q 119.5 . . ?
C6R C1R C2R 117.9(2) . . ?
C6R C1R C12 122.5(2) . . ?
C2R C1R C12 119.6(2) . . ?
C6R C1R K1 78.84(13) . . ?
C2R C1R K1 81.58(14) . . ?
C12 C1R K1 107.76(13) . . ?
C3R C2R C1R 121.0(2) . . ?
C3R C2R K1 84.11(15) . . ?
C1R C2R K1 74.25(13) . . ?
C3R C2R H2R 119.5 . . ?
C1R C2R H2R 119.5 . . ?
K1 C2R H2R 112.3 . . ?
C2R C3R C4R 120.5(2) . . ?
C2R C3R K1 73.01(14) . . ?
C4R C3R K1 80.43(15) . . ?
C2R C3R H3R 119.8 . . ?
C4R C3R H3R 119.8 . . ?
K1 C3R H3R 117.5 . . ?
C5R C4R C3R 119.3(2) . . ?
C5R C4R H4R 120.3 . . ?
C3R C4R H4R 120.3 . . ?
C4R C5R C6R 120.5(2) . . ?
C4R C5R K1 83.26(15) . . ?
C6R C5R K1 72.54(13) . . ?
C4R C5R H5R 119.7 . . ?
C6R C5R H5R 119.7 . . ?
K1 C5R H5R 114.9 . . ?
C1R C6R C5R 120.8(2) . . ?
C1R C6R K1 77.03(13) . . ?
C5R C6R K1 83.74(14) . . ?
C1R C6R H6R 119.6 . . ?
C5R C6R H6R 119.6 . . ?
K1 C6R H6R 109.7 . . ?
C1S N1 Zn1 173.9(2) . . ?
N1 C1S C2S 178.8(3) . . ?
C1S C2S H2S1 109.5 . . ?
C1S C2S H2S2 109.5 . . ?
H2S1 C2S H2S2 109.5 . . ?
C1S C2S H2S3 109.5 . . ?
H2S1 C2S H2S3 109.5 . . ?
H2S2 C2S H2S3 109.5 . . ?
N2 C1T C2T 179.5(3) . . ?
C1T C2T H2T1 109.5 . . ?
C1T C2T H2T2 109.5 . . ?
H2T1 C2T H2T2 109.5 . . ?
C1T C2T H2T3 109.5 . . ?
H2T1 C2T H2T3 109.5 . . ?
H2T2 C2T H2T3 109.5 . . ?
N3 C1U C2U 179.2(6) . . ?
C1U C2U H2U1 109.5 . . ?
C1U C2U H2U2 109.5 . . ?
H2U1 C2U H2U2 109.5 . . ?
C1U C2U H2U3 109.5 . . ?
H2U1 C2U H2U3 109.5 . . ?
H2U2 C2U H2U3 109.5 . . ?
N4 C1V C2V 179.1(4) . . ?
C1V C2V H2V1 109.5 . . ?
C1V C2V H2V2 109.5 . . ?
H2V1 C2V H2V2 109.5 . . ?
C1V C2V H2V3 109.5 . . ?
H2V1 C2V H2V3 109.5 . . ?
H2V2 C2V H2V3 109.5 . . ?
C2W1 C1W1 C1W1 120(2) . 2_556 ?
C2W1 C1W1 H1W1 107.3 . . ?
C1W1 C1W1 H1W1 107.3 2_556 . ?
C2W1 C1W1 H1W2 107.3 . . ?
C1W1 C1W1 H1W2 107.3 2_556 . ?
H1W1 C1W1 H1W2 106.9 . . ?
C1W1 C2W1 C3W1 128.5(19) . . ?
C1W1 C2W1 H2W1 105.2 . . ?
C3W1 C2W1 H2W1 105.2 . . ?
C1W1 C2W1 H2W2 105.2 . . ?
C3W1 C2W1 H2W2 105.2 . . ?
H2W1 C2W1 H2W2 105.9 . . ?
C2W1 C3W1 H3W1 109.5 . . ?
C2W1 C3W1 H3W2 109.5 . . ?
H3W1 C3W1 H3W2 109.5 . . ?
C2W1 C3W1 H3W3 109.5 . . ?
H3W1 C3W1 H3W3 109.5 . . ?
H3W2 C3W1 H3W3 109.5 . . ?
C2W2 C1W2 C1W2 107.1(13) . 2_556 ?
C2W2 C1W2 H1W3 110.3 . . ?
C1W2 C1W2 H1W3 110.3 2_556 . ?
C2W2 C1W2 H1W4 110.3 . . ?
C1W2 C1W2 H1W4 110.3 2_556 . ?
H1W3 C1W2 H1W4 108.6 . . ?
C3W2 C2W2 C1W2 121.0(13) . . ?
C3W2 C2W2 H2W3 107.1 . . ?
C1W2 C2W2 H2W3 107.1 . . ?
C3W2 C2W2 H2W4 107.1 . . ?
C1W2 C2W2 H2W4 107.1 . . ?
H2W3 C2W2 H2W4 106.8 . . ?
C2W2 C3W2 H3W4 109.5 . . ?
C2W2 C3W2 H3W5 109.5 . . ?
H3W4 C3W2 H3W5 109.5 . . ?
C2W2 C3W2 H3W6 109.5 . . ?
H3W4 C3W2 H3W6 109.5 . . ?
H3W5 C3W2 H3W6 109.5 . . ?
N51 C1X C2X 144.5(9) . . ?
C1X C2X H2X1 109.5 . . ?
C1X C2X H2X2 109.5 . . ?
H2X1 C2X H2X2 109.5 . . ?
C1X C2X H2X3 109.5 . . ?
H2X1 C2X H2X3 109.5 . . ?
H2X2 C2X H2X3 109.5 . . ?
N52 C3X C4X 144.2(15) . . ?
C3X C4X H4X1 109.5 . . ?
C3X C4X H4X2 109.5 . . ?
H4X1 C4X H4X2 109.5 . . ?
C3X C4X H4X3 109.5 . . ?
H4X1 C4X H4X3 109.5 . . ?
H4X2 C4X H4X3 109.5 . . ?

loop_
_geom_bond_atom_site_label_1
_geom_bond_atom_site_label_2
_geom_bond_distance
_geom_bond_site_symmetry_2
_geom_bond_publ_flag
Zn1 O02 1.81(5) . ?
Zn1 O41 1.9864(17) . ?
Zn1 O11 1.9914(17) . ?
Zn1 O21 2.0041(17) . ?
Zn1 O01 2.014(3) . ?
Zn1 N1 2.307(2) . ?
Zn2 O12 1.9409(18) . ?
Zn2 O51 1.9505(17) . ?
Zn2 O01 1.960(3) . ?
Zn2 O31 1.9960(18) . ?
Zn2 O02 2.20(5) . ?
Zn2 Zn4 2.954(4) . ?
Zn3 O02 1.89(6) . ?
Zn3 O61 1.9335(17) . ?
Zn3 O22 1.9478(16) . ?
Zn3 O32 1.9488(17) . ?
Zn3 O01 1.967(4) . ?
K1 O42 2.6541(18) . ?
K1 O52 2.691(2) . ?
K1 O62 2.745(2) . ?
K1 C2N 3.234(3) . ?
K1 C1N 3.273(3) . ?
K1 C1R 3.310(3) . ?
K1 C6R 3.333(3) . ?
K1 C3N 3.344(3) . ?
K1 C6K 3.356(3) . ?
K1 C2R 3.402(3) . ?
K1 C6N 3.441(3) . ?
K1 C5R 3.473(3) . ?
O01 H01 0.8399(11) . ?
Zn4 O42 1.704(4) . ?
Zn4 O52 1.951(4) . ?
Zn4 O62 2.049(4) . ?
Zn4 O02 2.05(6) . ?
O11 C01 1.254(3) . ?
O12 C01 1.262(3) . ?
C01 C02 1.566(3) . ?
C02 C1C 1.540(3) . ?
C02 C1B 1.545(3) . ?
C02 C1A 1.551(3) . ?
C1A C6A 1.396(3) . ?
C1A C2A 1.401(3) . ?
C2A C3A 1.392(3) . ?
C2A H2A 0.9500 . ?
C3A C4A 1.383(4) . ?
C3A H3A 0.9500 . ?
C4A C5A 1.385(4) . ?
C4A H4A 0.9500 . ?
C5A C6A 1.393(3) . ?
C5A H5A 0.9500 . ?
C6A H6A 0.9500 . ?
C1B C6B 1.384(3) . ?
C1B C2B 1.393(3) . ?
C2B C3B 1.385(4) . ?
C2B H2B 0.9500 . ?
C3B C4B 1.383(4) . ?
C3B H3B 0.9500 . ?
C4B C5B 1.375(4) . ?
C4B H4B 0.9500 . ?
C5B C6B 1.400(3) . ?
C5B H5B 0.9500 . ?
C6B H6B 0.9500 . ?
C1C C2C 1.391(3) . ?
C1C C6C 1.402(4) . ?
C2C C3C 1.399(4) . ?
C2C H2C 0.9500 . ?
C3C C4C 1.377(5) . ?
C3C H3C 0.9500 . ?
C4C C5C 1.388(5) . ?
C4C H4C 0.9500 . ?
C5C C6C 1.383(4) . ?
C5C H5C 0.9500 . ?
C6C H6C 0.9500 . ?
O21 C03 1.261(3) . ?
O22 C03 1.263(3) . ?
C03 C04 1.554(3) . ?
C04 C1F 1.536(3) . ?
C04 C1E 1.544(3) . ?
C04 C1D 1.552(3) . ?
C1D C6D 1.390(3) . ?
C1D C2D 1.397(3) . ?
C2D C3D 1.388(3) . ?
C2D H2D 0.9500 . ?
C3D C4D 1.385(4) . ?
C3D H3D 0.9500 . ?
C4D C5D 1.382(4) . ?
C4D H4D 0.9500 . ?
C5D C6D 1.396(3) . ?
C5D H5D 0.9500 . ?
C6D H6D 0.9500 . ?
C1E C6E 1.391(3) . ?
C1E C2E 1.398(3) . ?
C2E C3E 1.382(4) . ?
C2E H2E 0.9500 . ?
C3E C4E 1.389(4) . ?
C3E H3E 0.9500 . ?
C4E C5E 1.376(4) . ?
C4E H4E 0.9500 . ?
C5E C6E 1.393(4) . ?
C5E H5E 0.9500 . ?
C6E H6E 0.9500 . ?
C1F C2F 1.387(3) . ?
C1F C6F 1.401(3) . ?
C2F C3F 1.395(4) . ?
C2F H2F 0.9500 . ?
C3F C4F 1.387(4) . ?
C3F H3F 0.9500 . ?
C4F C5F 1.379(4) . ?
C4F H4F 0.9500 . ?
C5F C6F 1.382(4) . ?
C5F H5F 0.9500 . ?
C6F H6F 0.9500 . ?
O31 C05 1.251(3) . ?
O32 C05 1.268(3) . ?
C05 C06 1.560(3) . ?
C06 C1H 1.541(3) . ?
C06 C1I 1.543(3) . ?
C06 C1G 1.545(3) . ?
C1G C2G 1.391(3) . ?
C1G C6G 1.398(3) . ?
C2G C3G 1.393(3) . ?
C2G H2G 0.9500 . ?
C3G C4G 1.387(4) . ?
C3G H3G 0.9500 . ?
C4G C5G 1.380(4) . ?
C4G H4G 0.9500 . ?
C5G C6G 1.391(3) . ?
C5G H5G 0.9500 . ?
C6G H6G 0.9500 . ?
C1H C6H 1.391(3) . ?
C1H C2H 1.393(3) . ?
C2H C3H 1.389(3) . ?
C2H H2H 0.9500 . ?
C3H C4H 1.384(4) . ?
C3H H3H 0.9500 . ?
C4H C5H 1.380(4) . ?
C4H H4H 0.9500 . ?
C5H C6H 1.396(3) . ?
C5H H5H 0.9500 . ?
C6H H6H 0.9500 . ?
C1I C6I 1.395(3) . ?
C1I C2I 1.395(3) . ?
C2I C3I 1.388(3) . ?
C2I H2I 0.9500 . ?
C3I C4I 1.389(4) . ?
C3I H3I 0.9500 . ?
C4I C5I 1.388(4) . ?
C4I H4I 0.9500 . ?
C5I C6I 1.390(3) . ?
C5I H5I 0.9500 . ?
C6I H6I 0.9500 . ?
O41 C07 1.265(3) . ?
O42 C07 1.246(3) . ?
C07 C08 1.569(3) . ?
C08 C1K 1.538(3) . ?
C08 C1L 1.540(3) . ?
C08 C1J 1.552(3) . ?
C1J C6J 1.393(3) . ?
C1J C2J 1.397(3) . ?
C2J C3J 1.392(4) . ?
C2J H2J 0.9500 . ?
C3J C4J 1.379(4) . ?
C3J H3J 0.9500 . ?
C4J C5J 1.378(4) . ?
C4J H4J 0.9500 . ?
C5J C6J 1.390(4) . ?
C5J H5J 0.9500 . ?
C6J H6J 0.9500 . ?
C1K C2K 1.389(3) . ?
C1K C6K 1.398(3) . ?
C2K C3K 1.397(3) . ?
C2K H2K 0.9500 . ?
C3K C4K 1.379(4) . ?
C3K H3K 0.9500 . ?
C4K C5K 1.392(3) . ?
C4K H4K 0.9500 . ?
C5K C6K 1.385(3) . ?
C5K H5K 0.9500 . ?
C6K H6K 0.9500 . ?
C1L C2L 1.389(3) . ?
C1L C6L 1.400(3) . ?
C2L C3L 1.399(3) . ?
C2L H2L 0.9500 . ?
C3L C4L 1.381(4) . ?
C3L H3L 0.9500 . ?
C4L C5L 1.395(4) . ?
C4L H4L 0.9500 . ?
C5L C6L 1.384(3) . ?
C5L H5L 0.9500 . ?
C6L H6L 0.9500 . ?
O51 C09 1.267(3) . ?
O52 C09 1.231(3) . ?
C09 C10 1.566(3) . ?
C10 C1N 1.538(3) . ?
C10 C1M 1.539(3) . ?
C10 C1O 1.545(3) . ?
C1M C2M 1.395(3) . ?
C1M C6M 1.399(3) . ?
C2M C3M 1.385(3) . ?
C2M H2M 0.9500 . ?
C3M C4M 1.386(4) . ?
C3M H3M 0.9500 . ?
C4M C5M 1.390(4) . ?
C4M H4M 0.9500 . ?
C5M C6M 1.389(3) . ?
C5M H5M 0.9500 . ?
C6M H6M 0.9500 . ?
C1N C6N 1.390(3) . ?
C1N C2N 1.401(3) . ?
C2N C3N 1.384(4) . ?
C2N H2N 0.9500 . ?
C3N C4N 1.393(4) . ?
C3N H3N 0.9500 . ?
C4N C5N 1.377(4) . ?
C4N H4N 0.9500 . ?
C5N C6N 1.403(3) . ?
C5N H5N 0.9500 . ?
C6N H6N 0.9500 . ?
C1O C2O 1.396(3) . ?
C1O C6O 1.401(3) . ?
C2O C3O 1.390(4) . ?
C2O H2O 0.9500 . ?
C3O C4O 1.382(4) . ?
C3O H3O 0.9500 . ?
C4O C5O 1.387(4) . ?
C4O H4O 0.9500 . ?
C5O C6O 1.391(4) . ?
C5O H5O 0.9500 . ?
C6O H6O 0.9500 . ?
O61 C11 1.270(3) . ?
O62 C11 1.232(3) . ?
C11 C12 1.571(3) . ?
C12 C1R 1.535(3) . ?
C12 C1P 1.541(3) . ?
C12 C1Q 1.549(3) . ?
C1P C2P 1.387(3) . ?
C1P C6P 1.402(3) . ?
C2P C3P 1.394(4) . ?
C2P H2P 0.9500 . ?
C3P C4P 1.385(4) . ?
C3P H3P 0.9500 . ?
C4P C5P 1.395(4) . ?
C4P H4P 0.9500 . ?
C5P C6P 1.385(4) . ?
C5P H5P 0.9500 . ?
C6P H6P 0.9500 . ?
C1Q C2Q 1.391(3) . ?
C1Q C6Q 1.401(3) . ?
C2Q C3Q 1.397(4) . ?
C2Q H2Q 0.9500 . ?
C3Q C4Q 1.384(4) . ?
C3Q H3Q 0.9500 . ?
C4Q C5Q 1.392(4) . ?
C4Q H4Q 0.9500 . ?
C5Q C6Q 1.382(4) . ?
C5Q H5Q 0.9500 . ?
C6Q H6Q 0.9500 . ?
C1R C6R 1.389(3) . ?
C1R C2R 1.408(3) . ?
C2R C3R 1.383(3) . ?
C2R H2R 0.9500 . ?
C3R C4R 1.395(4) . ?
C3R H3R 0.9500 . ?
C4R C5R 1.372(4) . ?
C4R H4R 0.9500 . ?
C5R C6R 1.405(3) . ?
C5R H5R 0.9500 . ?
C6R H6R 0.9500 . ?
N1 C1S 1.129(3) . ?
C1S C2S 1.453(4) . ?
C2S H2S1 0.9800 . ?
C2S H2S2 0.9800 . ?
C2S H2S3 0.9800 . ?
N2 C1T 1.144(4) . ?
C1T C2T 1.456(4) . ?
C2T H2T1 0.9800 . ?
C2T H2T2 0.9800 . ?
C2T H2T3 0.9800 . ?
N3 C1U 1.135(5) . ?
C1U C2U 1.439(5) . ?
C2U H2U1 0.9800 . ?
C2U H2U2 0.9800 . ?
C2U H2U3 0.9800 . ?
N4 C1V 1.152(5) . ?
C1V C2V 1.444(5) . ?
C2V H2V1 0.9800 . ?
C2V H2V2 0.9800 . ?
C2V H2V3 0.9800 . ?
C1W1 C2W1 1.479(18) . ?
C1W1 C1W1 1.637(19) 2_556 ?
C1W1 H1W1 0.9900 . ?
C1W1 H1W2 0.9900 . ?
C2W1 C3W1 1.630(18) . ?
C2W1 H2W1 0.9900 . ?
C2W1 H2W2 0.9900 . ?
C3W1 H3W1 0.9800 . ?
C3W1 H3W2 0.9800 . ?
C3W1 H3W3 0.9800 . ?
C1W2 C2W2 1.592(15) . ?
C1W2 C1W2 1.683(17) 2_556 ?
C1W2 H1W3 0.9900 . ?
C1W2 H1W4 0.9900 . ?
C2W2 C3W2 1.562(15) . ?
C2W2 H2W3 0.9900 . ?
C2W2 H2W4 0.9900 . ?
C3W2 H3W4 0.9800 . ?
C3W2 H3W5 0.9800 . ?
C3W2 H3W6 0.9800 . ?
N51 C1X 1.086(7) . ?
C1X C2X 1.378(7) . ?
C2X H2X1 0.9800 . ?
C2X H2X2 0.9800 . ?
C2X H2X3 0.9800 . ?
N52 C3X 1.118(9) . ?
C3X C4X 1.435(9) . ?
C4X H4X1 0.9800 . ?
C4X H4X2 0.9800 . ?
C4X H4X3 0.9800 . ?

loop_
_geom_hbond_atom_site_label_D
_geom_hbond_atom_site_label_H
_geom_hbond_atom_site_label_A
_geom_hbond_distance_DH
_geom_hbond_distance_HA
_geom_hbond_distance_DA
_geom_hbond_angle_DHA
_geom_hbond_site_symmetry_A
O01 H01 O42 0.8399(11) 2.043(15) 2.801(5) 150(3) .
O01 H01 O52 0.8399(11) 2.51(2) 2.974(3) 115(2) .
O01 H01 O62 0.8399(11) 2.55(2) 2.960(5) 111(2) .
C2S H2S2 N4 0.98 2.52 3.333(5) 140.1 2_665
C2T H2T1 O11 0.98 2.59 3.436(3) 144.1 .
C2V H2V3 N2 0.98 2.50 3.290(4) 137.1 2_665
